data_7132603
loop_
_publ_author_name
'Guthardt, Robin'
'Jones, Cameron'

_publ_section_title
;
 A bromo(boryloxy) silylene and its heavier analogues.
;
_journal_issue 12
_journal_name_full 'Chemical communications (Cambridge, England)'
_journal_page_first 1583
_journal_page_last 1586
_journal_paper_doi 10.1039/d3cc05760g
_journal_volume 60
_journal_year 2024
_chemical_formula_moiety '3(C54 H76 B3 Cl N6 O Sn)'
_chemical_formula_sum 'C162 H228 B9 Cl3 N18 O3 Sn3'
_chemical_formula_weight 3035.32
_space_group_crystal_system monoclinic
_space_group_IT_number 14
_space_group_name_Hall '-P 2yn'
_space_group_name_H-M_alt 'P 1 21/n 1'
_atom_sites_solution_hydrogens geom
_atom_sites_solution_primary dual
_audit_creation_date 2023-10-27
_audit_creation_method
;
Olex2 1.5
(compiled 2023.08.24 svn.re1ec1418 for OlexSys, GUI svn.r6817)
;
_audit_update_record
;
2023-11-23 deposited with the CCDC.	2024-01-09 downloaded from the CCDC.
;
_cell_angle_alpha 90
_cell_angle_beta 106.314(2)
_cell_angle_gamma 90
_cell_formula_units_Z 4
_cell_length_a 30.8728(4)
_cell_length_b 16.2163(2)
_cell_length_c 33.9145(6)
_cell_measurement_reflns_used 49287
_cell_measurement_temperature 123.00(10)
_cell_measurement_theta_max 30.3910
_cell_measurement_theta_min 3.1530
_cell_volume 16295.4(4)
_computing_cell_refinement 'CrysAlisPro 1.171.42.49 (Rigaku OD, 2022)'
_computing_data_collection 'CrysAlisPro 1.171.42.49 (Rigaku OD, 2022)'
_computing_data_reduction 'CrysAlisPro 1.171.42.49 (Rigaku OD, 2022)'
_computing_molecular_graphics 'Olex2 1.5 (Dolomanov et al., 2009)'
_computing_publication_material 'Olex2 1.5 (Dolomanov et al., 2009)'
_computing_structure_refinement 'SHELXL 2018/3 (Sheldrick, 2015)'
_computing_structure_solution 'SHELXT 2018/2 (Sheldrick, 2018)'
_diffrn_ambient_environment N~2~
_diffrn_ambient_temperature 123.00(10)
_diffrn_detector 'Hybrid Pixel Array Detector'
_diffrn_detector_area_resol_mean 10.0000
_diffrn_detector_type HyPix
_diffrn_measured_fraction_theta_full 0.9978
_diffrn_measured_fraction_theta_max 0.8941
_diffrn_measurement_details
;
List of Runs (angles in degrees, time in seconds):

  # Type    Start    End  Width  t~exp~   \w     \q     \k     \f   Frames
#--------------------------------------------------------------------------
  1  \w    -24.00 105.00   0.50   47.05    --   22.17  42.00-155.00  258
  2  \w    -63.00  52.00   0.50   47.05    --   22.17 -42.00  51.00  230
  3  \w    -23.00  30.00   0.50   47.05    --  -22.33 -99.00 -30.00  106
  4  \w    -23.00  30.00   0.50   47.05    --  -22.33 -99.00   0.00  106
  5  \w    -23.00  30.00   0.50   47.05    --  -22.33 -99.00-180.00  106
  6  \w   -117.00 -63.00   0.50   47.05    --  -22.33-178.00   0.00  108
  7  \w   -117.00 -63.00   0.50   47.05    --  -22.33-178.00 150.00  108
  8  \w     42.00  67.00   0.50   47.05    --   22.17 178.00  60.00   50
  9  \w    -69.00  62.00   0.50   47.05    --   22.17 -19.00 150.00  262
;
_diffrn_measurement_device 'four-circle diffractometer'
_diffrn_measurement_device_type 'XtaLAB Synergy, Dualflex, HyPix'
_diffrn_measurement_method '\w scans'
_diffrn_orient_matrix_type 'CrysAlisPro convention (1999,Acta A55,543-557)'
_diffrn_orient_matrix_UB_11 -0.0210237000
_diffrn_orient_matrix_UB_12 -0.0142057000
_diffrn_orient_matrix_UB_13 0.0019478000
_diffrn_orient_matrix_UB_21 -0.0111287000
_diffrn_orient_matrix_UB_22 0.0181413000
_diffrn_orient_matrix_UB_23 -0.0192165000
_diffrn_orient_matrix_UB_31 0.0026246000
_diffrn_orient_matrix_UB_32 -0.0371763000
_diffrn_orient_matrix_UB_33 -0.0101020000
_diffrn_radiation_monochromator mirror
_diffrn_radiation_probe x-ray
_diffrn_radiation_type 'Mo K\a'
_diffrn_radiation_wavelength 0.71073
_diffrn_reflns_av_R_equivalents 0.0771
_diffrn_reflns_av_unetI/netI 0.0705
_diffrn_reflns_Laue_measured_fraction_full 0.998
_diffrn_reflns_Laue_measured_fraction_max 0.895
_diffrn_reflns_limit_h_max 41
_diffrn_reflns_limit_h_min -41
_diffrn_reflns_limit_k_max 22
_diffrn_reflns_limit_k_min -22
_diffrn_reflns_limit_l_max 45
_diffrn_reflns_limit_l_min -48
_diffrn_reflns_number 224156
_diffrn_reflns_point_group_measured_fraction_full 0.998
_diffrn_reflns_point_group_measured_fraction_max 0.895
_diffrn_reflns_theta_full 25.242
_diffrn_reflns_theta_max 31.043
_diffrn_reflns_theta_min 3.156
_diffrn_source 'micro-focus sealed X-ray tube'
_diffrn_source_type 'PhotonJet (Mo) X-ray Source'
_exptl_absorpt_coefficient_mu 0.562
_exptl_absorpt_correction_T_max 1.000
_exptl_absorpt_correction_T_min 0.653
_exptl_absorpt_correction_type gaussian
_exptl_absorpt_process_details
;
CrysAlisPro 1.171.42.49 (Rigaku Oxford Diffraction, 2022)
Numerical absorption correction based on gaussian integration over
a multifaceted crystal model
Empirical absorption correction using spherical harmonics,
implemented in SCALE3 ABSPACK scaling algorithm.
;
_exptl_crystal_colour colourless
_exptl_crystal_colour_primary colourless
_exptl_crystal_density_diffrn 1.237
_exptl_crystal_description plate
_exptl_crystal_F_000 6384
_exptl_crystal_size_max 0.216
_exptl_crystal_size_mid 0.164
_exptl_crystal_size_min 0.104
_refine_diff_density_max 0.961
_refine_diff_density_min -0.856
_refine_diff_density_rms 0.081
_refine_ls_extinction_method none
_refine_ls_goodness_of_fit_ref 1.027
_refine_ls_hydrogen_treatment constr
_refine_ls_matrix_type full
_refine_ls_number_parameters 1861
_refine_ls_number_reflns 46657
_refine_ls_number_restraints 0
_refine_ls_restrained_S_all 1.027
_refine_ls_R_factor_all 0.0960
_refine_ls_R_factor_gt 0.0477
_refine_ls_shift/su_max 0.004
_refine_ls_shift/su_mean 0.000
_refine_ls_structure_factor_coef Fsqd
_refine_ls_weighting_details 'w=1/[\s^2^(Fo^2^)+(0.0550P)^2^+7.1619P] where P=(Fo^2^+2Fc^2^)/3'
_refine_ls_weighting_scheme calc
_refine_ls_wR_factor_gt 0.1120
_refine_ls_wR_factor_ref 0.1335
_reflns_Friedel_coverage 0.000
_reflns_number_gt 29845
_reflns_number_total 46657
_reflns_threshold_expression 'I > 2\s(I)'
_cod_data_source_file d3cc05760g2.cif
_cod_data_source_block cj1639
_cod_depositor_comments 'Adding full bibliography for 7132597--7132603.cif.'
_cod_database_code 7132603
_shelx_shelxl_version_number 2018/3
_chemical_oxdiff_formula 'C11 H10 N O'
_shelx_space_group_comment
;
The symmetry employed for this shelxl refinement is uniquely defined
by the following loop, which should always be used as a source of
symmetry information in preference to the above space-group names.
They are only intended as comments.
;
_shelx_estimated_absorpt_t_max 0.944
_shelx_estimated_absorpt_t_min 0.888
_olex2_refinement_description
;
1. Others
 Sof(C37A)=Sof(H37A)=Sof(C39A)=Sof(H39D)=Sof(H39E)=Sof(H39F)=Sof(C38A)=
 Sof(H38D)=Sof(H38E)=Sof(H38F)=1-FVAR(1)
 Sof(C37)=Sof(H37)=Sof(C38)=Sof(H38A)=Sof(H38B)=Sof(H38C)=Sof(C39)=Sof(H39A)=
 Sof(H39B)=Sof(H39C)=FVAR(1)
2.a Ternary CH refined with riding coordinates:
 C160(H160), C79(H79), C49(H49), C91(H91), C136(H136), C82(H82), C106(H106),
 C157(H157), C94(H94), C25(H25), C133(H133), C28(H28), C67(H67), C70(H70),
 C16(H16), C148(H148), C52(H52), C40(H40), C13(H13), C121(H121), C145(H145),
 C37(H37), C103(H103), C124(H124), C37A(H37A)
2.b Secondary CH2 refined with riding coordinates:
 C2(H2A,H2B), C1(H1A,H1B), C55(H55A,H55B), C56(H56A,H56B), C109(H10A,H10B),
 C110(H11A,H11B)
2.c Aromatic/amide H refined with riding coordinates:
 C129(H129), C114(H114), C21(H21), C57(H57), C131(H131), C58(H58), C155(H155),
 C113(H113), C10(H10), C75(H75), C130(H130), C6(H6), C11(H11), C153(H153),
 C87(H87), C9(H9), C154(H154), C4(H4), C111(H111), C63(H63), C89(H89), C88(H88),
  C45(H45), C22(H22), C5(H5), C118(H118), C142(H142), C112(H112), C23(H23),
 C3(H3), C143(H143), C141(H141), C60(H60), C101(H101), C65(H65), C99(H99),
 C46(H46), C76(H76), C64(H64), C33(H33), C35(H35), C77(H77), C34(H34),
 C100(H100), C47(H47), C59(H59), C119(H119), C117(H117)
2.d Idealised Me refined as rotating group:
 C161(H16A,H16B,H16C), C50(H50A,H50B,H50C), C80(H80A,H80B,H80C), C162(H16D,
 H16E,H16F), C51(H51A,H51B,H51C), C137(H13A,H13B,H13C), C69(H69A,H69B,H69C),
 C93(H93A,H93B,H93C), C83(H83A,H83B,H83C), C81(H81A,H81B,H81C), C92(H92A,H92B,
 H92C), C26(H26A,H26B,H26C), C96(H96A,H96B,H96C), C71(H71A,H71B,H71C),
 C107(H10C,H10D,H10E), C17(H17A,H17B,H17C), C138(H13D,H13E,H13F), C68(H68A,H68B,
 H68C), C159(H15D,H15E,H15F), C84(H84A,H84B,H84C), C95(H95A,H95B,H95C),
 C158(H15G,H15H,H15I), C135(H13G,H13H,H13I), C42(H42A,H42B,H42C), C72(H72A,H72B,
 H72C), C41(H41A,H41B,H41C), C123(H12A,H12B,H12C), C27(H27A,H27B,H27C),
 C149(H14D,H14E,H14F), C122(H12D,H12E,H12F), C134(H13J,H13K,H13L), C53(H53A,
 H53B,H53C), C18(H18A,H18B,H18C), C15(H15A,H15B,H15C), C29(H29A,H29B,H29C),
 C108(H10F,H10G,H10H), C54(H54A,H54B,H54C), C150(H15J,H15K,H15L), C30(H30A,H30B,
 H30C), C146(H14G,H14H,H14I), C104(H10I,H10J,H10K), C147(H14J,H14K,H14L),
 C14(H14A,H14B,H14C), C125(H12G,H12H,H12I), C105(H10L,H10M,H10N), C38(H38A,H38B,
 H38C), C126(H12J,H12K,H12L), C39(H39A,H39B,H39C), C39A(H39D,H39E,H39F),
 C38A(H38D,H38E,H38F)
;
_olex2_submission_special_instructions 'No special instructions were received'
_oxdiff_exptl_absorpt_empirical_details
;
Empirical correction (ABSPACK) includes:
- Absorption correction using spherical harmonics
- Frame scaling
;
_oxdiff_exptl_absorpt_empirical_full_max 2.777
_oxdiff_exptl_absorpt_empirical_full_min 0.402

loop_
_space_group_symop_operation_xyz
'x, y, z'
'-x+1/2, y+1/2, -z+1/2'
'-x, -y, -z'
'x-1/2, -y-1/2, z-1/2'

loop_
_atom_site_label
_atom_site_type_symbol
_atom_site_fract_x
_atom_site_fract_y
_atom_site_fract_z
_atom_site_U_iso_or_equiv
_atom_site_adp_type
_atom_site_occupancy
_atom_site_site_symmetry_order
_atom_site_calc_flag
_atom_site_refinement_flags_posn
_atom_site_refinement_flags_adp
_atom_site_refinement_flags_occupancy
_atom_site_disorder_assembly
_atom_site_disorder_group
Sn3 Sn 0.82913(2) 1.09685(2) 0.27633(2) 0.03175(5) Uani 1 1 d . . . . .
Sn1 Sn 0.51314(2) 1.11274(2) 0.61418(2) 0.03265(5) Uani 1 1 d . . . . .
Sn2 Sn 0.66811(2) 0.39212(2) 0.44920(2) 0.03451(5) Uani 1 1 d . . . . .
Cl3 Cl 0.88493(3) 1.06496(5) 0.24022(2) 0.04551(18) Uani 1 1 d . . . . .
Cl2 Cl 0.72567(3) 0.39428(4) 0.41254(2) 0.04503(18) Uani 1 1 d . . . . .
Cl1 Cl 0.56658(3) 1.08843(5) 0.57443(2) 0.04945(19) Uani 1 1 d . . . . .
O3 O 0.85289(5) 1.01382(9) 0.32064(5) 0.0231(3) Uani 1 1 d . . . . .
O2 O 0.69509(5) 0.48496(9) 0.48645(5) 0.0254(4) Uani 1 1 d . . . . .
O1 O 0.53704(5) 1.02282(9) 0.65447(5) 0.0253(4) Uani 1 1 d . . . . .
N9 N 0.64755(6) 0.66901(11) 0.46693(6) 0.0203(4) Uani 1 1 d . . . . .
N6 N 0.53524(6) 0.74945(11) 0.67724(6) 0.0238(4) Uani 1 1 d . . . . .
N5 N 0.48540(6) 0.84232(11) 0.63867(6) 0.0210(4) Uani 1 1 d . . . . .
N7 N 0.73107(6) 0.62100(11) 0.49035(6) 0.0206(4) Uani 1 1 d . . . . .
N10 N 0.69916(6) 0.76154(11) 0.50325(6) 0.0237(4) Uani 1 1 d . . . . .
N15 N 0.93733(6) 1.13862(11) 0.37475(6) 0.0215(4) Uani 1 1 d . . . . .
N11 N 0.78516(7) 0.34929(11) 0.52160(6) 0.0220(4) Uani 1 1 d . . . . .
N14 N 0.89038(6) 0.87941(11) 0.31908(6) 0.0214(4) Uani 1 1 d . . . . .
N2 N 0.56988(6) 0.88338(11) 0.65823(6) 0.0205(4) Uani 1 1 d . . . . .
N17 N 0.80835(6) 0.82465(11) 0.29304(6) 0.0210(4) Uani 1 1 d . . . . .
N8 N 0.77844(6) 0.50394(11) 0.49746(6) 0.0210(4) Uani 1 1 d . . . . .
N4 N 0.69414(6) 1.07849(11) 0.69177(6) 0.0217(4) Uani 1 1 d . . . . .
N18 N 0.85976(7) 0.73891(11) 0.33484(6) 0.0253(4) Uani 1 1 d . . . . .
N1 N 0.62002(6) 0.99679(11) 0.66638(6) 0.0200(4) Uani 1 1 d . . . . .
N13 N 0.93676(6) 0.99759(11) 0.33719(6) 0.0228(4) Uani 1 1 d . . . . .
N3 N 0.63033(6) 1.15164(11) 0.69039(6) 0.0227(4) Uani 1 1 d . . . . .
N12 N 0.84973(7) 0.41292(12) 0.51636(6) 0.0250(4) Uani 1 1 d . . . . .
N16 N 1.00466(7) 1.07043(12) 0.38693(7) 0.0280(5) Uani 1 1 d . . . . .
C43 C 0.46413(7) 0.90118(13) 0.60806(7) 0.0212(4) Uani 1 1 d . . . . .
C86 C 0.72149(9) 0.25153(14) 0.50210(7) 0.0266(5) Uani 1 1 d . . . . .
C73 C 0.62507(7) 0.60731(13) 0.43848(7) 0.0209(4) Uani 1 1 d . . . . .
C128 C 0.89377(8) 1.23830(14) 0.32454(7) 0.0243(5) Uani 1 1 d . . . . .
C132 C 0.86042(8) 1.17652(13) 0.37518(7) 0.0218(5) Uani 1 1 d . . . . .
C85 C 0.74243(8) 0.32079(13) 0.52495(7) 0.0218(5) Uani 1 1 d . . . . .
C151 C 0.78827(7) 0.88119(13) 0.26077(7) 0.0206(4) Uani 1 1 d . . . . .
C127 C 0.89605(7) 1.18284(13) 0.35727(7) 0.0199(4) Uani 1 1 d . . . . .
C129 C 0.85498(8) 1.28719(15) 0.31076(8) 0.0285(5) Uani 1 1 d . . . . .
H129 H 0.853041 1.325582 0.289179 0.034 Uiso 1 1 calc R U . . .
C156 C 0.75555(8) 0.93753(13) 0.26559(7) 0.0220(5) Uani 1 1 d . . . . .
C19 C 0.73029(7) 1.02486(13) 0.68922(7) 0.0202(4) Uani 1 1 d . . . . .
C44 C 0.43522(7) 0.96105(14) 0.61685(7) 0.0231(5) Uani 1 1 d . . . . .
C74 C 0.59364(8) 0.55532(14) 0.44861(7) 0.0248(5) Uani 1 1 d . . . . .
C20 C 0.74698(8) 0.96680(14) 0.72025(7) 0.0242(5) Uani 1 1 d . . . . .
C114 C 0.81767(8) 0.69962(15) 0.32248(8) 0.0310(6) Uani 1 1 d . . . . .
H114 H 0.811465 0.645732 0.330461 0.037 Uiso 1 1 calc R U . . .
C21 C 0.78413(8) 0.91963(14) 0.71845(8) 0.0265(5) Uani 1 1 d . . . . .
H21 H 0.796017 0.879659 0.739136 0.032 Uiso 1 1 calc R U . . .
C139 C 0.89883(8) 0.69907(14) 0.36066(8) 0.0267(5) Uani 1 1 d . . . . .
C78 C 0.63473(8) 0.60108(14) 0.40040(7) 0.0243(5) Uani 1 1 d . . . . .
C12 C 0.57287(8) 1.25783(15) 0.66380(8) 0.0294(5) Uani 1 1 d . . . . .
C57 C 0.65610(8) 0.79774(14) 0.49211(8) 0.0295(5) Uani 1 1 d . . . . .
H57 H 0.649492 0.852467 0.498581 0.035 Uiso 1 1 calc R U . . .
C2 C 0.64259(8) 0.92201(13) 0.65652(8) 0.0240(5) Uani 1 1 d . . . . .
H2A H 0.674646 0.920123 0.672894 0.029 Uiso 1 1 calc R U . . .
H2B H 0.640965 0.920290 0.626965 0.029 Uiso 1 1 calc R U . . .
C131 C 0.82226(8) 1.22552(15) 0.35976(8) 0.0272(5) Uani 1 1 d . . . . .
H131 H 0.797651 1.221025 0.371303 0.033 Uiso 1 1 calc R U . . .
C58 C 0.62577(8) 0.74323(14) 0.47097(8) 0.0264(5) Uani 1 1 d . . . . .
H58 H 0.594320 0.753266 0.460340 0.032 Uiso 1 1 calc R U . . .
C97 C 0.88646(8) 0.46618(14) 0.51616(7) 0.0236(5) Uani 1 1 d . . . . .
C24 C 0.74898(8) 1.03455(14) 0.65637(8) 0.0240(5) Uani 1 1 d . . . . .
C31 C 0.57287(8) 0.70041(14) 0.69961(8) 0.0266(5) Uani 1 1 d . . . . .
C155 C 0.73693(8) 0.99155(14) 0.23307(7) 0.0263(5) Uani 1 1 d . . . . .
H155 H 0.714473 1.029751 0.235448 0.032 Uiso 1 1 calc R U . . .
C113 C 0.78746(8) 0.74990(14) 0.29763(8) 0.0281(5) Uani 1 1 d . . . . .
H113 H 0.756669 0.736830 0.285082 0.034 Uiso 1 1 calc R U . . .
C90 C 0.72316(8) 0.35984(14) 0.55322(7) 0.0249(5) Uani 1 1 d . . . . .
C61 C 0.73886(8) 0.81038(14) 0.51961(8) 0.0253(5) Uani 1 1 d . . . . .
C7 C 0.58787(8) 1.18865(14) 0.68896(7) 0.0241(5) Uani 1 1 d . . . . .
C152 C 0.80191(8) 0.87886(14) 0.22447(7) 0.0232(5) Uani 1 1 d . . . . .
C10 C 0.50828(9) 1.26641(17) 0.69072(9) 0.0395(7) Uani 1 1 d . . . . .
H10 H 0.480769 1.292208 0.691085 0.047 Uiso 1 1 calc R U . . .
C75 C 0.57160(9) 0.49635(16) 0.41965(8) 0.0326(6) Uani 1 1 d . . . . .
H75 H 0.549570 0.461382 0.425619 0.039 Uiso 1 1 calc R U . . .
C130 C 0.81958(8) 1.28061(15) 0.32793(8) 0.0289(5) Uani 1 1 d . . . . .
H130 H 0.793422 1.313788 0.317964 0.035 Uiso 1 1 calc R U . . .
C160 C 0.73993(8) 0.93948(14) 0.30409(7) 0.0252(5) Uani 1 1 d . . . . .
H160 H 0.764240 0.914485 0.326907 0.030 Uiso 1 1 calc R U . . .
C6 C 0.49105(8) 0.71936(15) 0.66967(8) 0.0288(5) Uani 1 1 d . . . . .
H6 H 0.483094 0.668193 0.679380 0.035 Uiso 1 1 calc R U . . .
C11 C 0.53258(9) 1.29620(16) 0.66546(9) 0.0371(6) Uani 1 1 d . . . . .
H11 H 0.521997 1.343329 0.648916 0.044 Uiso 1 1 calc R U . . .
C153 C 0.78287(8) 0.93473(14) 0.19347(7) 0.0269(5) Uani 1 1 d . . . . .
H153 H 0.792195 0.934662 0.169054 0.032 Uiso 1 1 calc R U . . .
C87 C 0.68096(9) 0.22318(15) 0.50816(8) 0.0316(6) Uani 1 1 d . . . . .
H87 H 0.666438 0.176568 0.493187 0.038 Uiso 1 1 calc R U . . .
C144 C 0.91234(8) 0.71747(14) 0.40272(8) 0.0277(5) Uani 1 1 d . . . . .
C8 C 0.56386(9) 1.15956(15) 0.71593(8) 0.0297(5) Uani 1 1 d . . . . .
C62 C 0.76138(8) 0.80634(14) 0.56148(8) 0.0274(5) Uani 1 1 d . . . . .
C102 C 0.90234(8) 0.46992(14) 0.48141(7) 0.0238(5) Uani 1 1 d . . . . .
C79 C 0.58296(8) 0.56163(15) 0.48948(8) 0.0279(5) Uani 1 1 d . . . . .
H79 H 0.605036 0.600862 0.507200 0.034 Uiso 1 1 calc R U . . .
C66 C 0.75531(8) 0.85784(14) 0.49213(8) 0.0269(5) Uani 1 1 d . . . . .
C9 C 0.52388(9) 1.19879(17) 0.71566(9) 0.0363(6) Uani 1 1 d . . . . .
H9 H 0.506776 1.178851 0.732975 0.044 Uiso 1 1 calc R U . . .
C154 C 0.75051(8) 0.99054(15) 0.19754(7) 0.0277(5) Uani 1 1 d . . . . .
H154 H 0.737629 1.028131 0.175950 0.033 Uiso 1 1 calc R U . . .
C1 C 0.61626(8) 0.85150(14) 0.66786(8) 0.0257(5) Uani 1 1 d . . . . .
H1A H 0.617773 0.801733 0.651384 0.031 Uiso 1 1 calc R U . . .
H1B H 0.627921 0.837726 0.697389 0.031 Uiso 1 1 calc R U . . .
C4 C 0.70603(8) 1.15780(14) 0.70697(8) 0.0303(6) Uani 1 1 d . . . . .
H4 H 0.736010 1.178287 0.716336 0.036 Uiso 1 1 calc R U . . .
C111 C 0.97059(8) 1.18000(15) 0.40529(8) 0.0297(5) Uani 1 1 d . . . . .
H111 H 0.965778 1.228784 0.418990 0.036 Uiso 1 1 calc R U . . .
C48 C 0.47217(9) 0.89704(15) 0.56935(8) 0.0283(5) Uani 1 1 d . . . . .
C115 C 1.04331(8) 1.02117(14) 0.38724(8) 0.0272(5) Uani 1 1 d . . . . .
C63 C 0.80134(9) 0.85130(16) 0.57559(8) 0.0330(6) Uani 1 1 d . . . . .
H63 H 0.817557 0.848879 0.603875 0.040 Uiso 1 1 calc R U . . .
C89 C 0.68288(9) 0.32913(15) 0.55770(8) 0.0299(5) Uani 1 1 d . . . . .
H89 H 0.669497 0.355108 0.576500 0.036 Uiso 1 1 calc R U . . .
C49 C 0.42556(8) 0.96434(15) 0.65834(8) 0.0276(5) Uani 1 1 d . . . . .
H49 H 0.449368 0.931525 0.678237 0.033 Uiso 1 1 calc R U . . .
C91 C 0.74274(10) 0.20256(15) 0.47376(8) 0.0312(6) Uani 1 1 d . . . . .
H91 H 0.767304 0.236713 0.468105 0.037 Uiso 1 1 calc R U . . .
C88 C 0.66163(9) 0.26163(16) 0.53550(8) 0.0319(6) Uani 1 1 d . . . . .
H88 H 0.633991 0.241859 0.539014 0.038 Uiso 1 1 calc R U . . .
C55 C 0.77829(8) 0.64904(14) 0.50194(8) 0.0279(5) Uani 1 1 d . . . . .
H55A H 0.789345 0.659904 0.531822 0.034 Uiso 1 1 calc R U . . .
H55B H 0.781673 0.699765 0.486830 0.034 Uiso 1 1 calc R U . . .
C32 C 0.58690(9) 0.70393(15) 0.74233(8) 0.0326(6) Uani 1 1 d . . . . .
C45 C 0.41507(8) 1.01777(15) 0.58599(8) 0.0301(5) Uani 1 1 d . . . . .
H45 H 0.394954 1.058041 0.591094 0.036 Uiso 1 1 calc R U . . .
C56 C 0.80327(8) 0.57786(14) 0.48985(8) 0.0270(5) Uani 1 1 d . . . . .
H56A H 0.802568 0.581609 0.460545 0.032 Uiso 1 1 calc R U . . .
H56B H 0.835086 0.576544 0.506873 0.032 Uiso 1 1 calc R U . . .
C22 C 0.80389(8) 0.93035(14) 0.68688(8) 0.0288(5) Uani 1 1 d . . . . .
H22 H 0.829641 0.898720 0.686414 0.035 Uiso 1 1 calc R U . . .
C136 C 0.86360(8) 1.12328(14) 0.41287(7) 0.0260(5) Uani 1 1 d . . . . .
H136 H 0.892827 1.092522 0.419378 0.031 Uiso 1 1 calc R U . . .
C82 C 0.66557(9) 0.66199(15) 0.38754(8) 0.0287(5) Uani 1 1 d . . . . .
H82 H 0.683443 0.691441 0.412785 0.034 Uiso 1 1 calc R U . . .
C161 C 0.69701(9) 0.88824(15) 0.29880(8) 0.0316(6) Uani 1 1 d . . . . .
H16A H 0.672698 0.911222 0.276363 0.047 Uiso 1 1 calc R U . . .
H16B H 0.688073 0.889597 0.324332 0.047 Uiso 1 1 calc R U . . .
H16C H 0.702781 0.831106 0.292325 0.047 Uiso 1 1 calc R U . . .
C5 C 0.46186(8) 0.77310(14) 0.64686(8) 0.0278(5) Uani 1 1 d . . . . .
H5 H 0.430072 0.765774 0.637575 0.033 Uiso 1 1 calc R U . . .
C106 C 0.88009(9) 0.42263(15) 0.44216(8) 0.0279(5) Uani 1 1 d . . . . .
H106 H 0.859507 0.380460 0.448711 0.033 Uiso 1 1 calc R U . . .
C118 C 1.11636(9) 0.92407(17) 0.38659(10) 0.0389(7) Uani 1 1 d . . . . .
H118 H 1.141603 0.890736 0.386403 0.047 Uiso 1 1 calc R U . . .
C157 C 0.83440(9) 0.81310(15) 0.21741(8) 0.0289(5) Uani 1 1 d . . . . .
H157 H 0.849997 0.787518 0.244506 0.035 Uiso 1 1 calc R U . . .
C140 C 0.92394(9) 0.64575(15) 0.34285(8) 0.0314(6) Uani 1 1 d . . . . .
C94 C 0.74767(9) 0.42990(14) 0.58029(7) 0.0273(5) Uani 1 1 d . . . . .
H94 H 0.764514 0.461543 0.564008 0.033 Uiso 1 1 calc R U . . .
C142 C 0.97944(9) 0.63548(16) 0.40904(9) 0.0362(6) Uani 1 1 d . . . . .
H142 H 1.007710 0.615525 0.425409 0.043 Uiso 1 1 calc R U . . .
C112 C 1.01001(9) 1.14036(15) 0.41214(8) 0.0323(6) Uani 1 1 d . . . . .
H112 H 1.037472 1.157080 0.431201 0.039 Uiso 1 1 calc R U . . .
C25 C 0.72497(9) 0.95471(16) 0.75472(8) 0.0309(5) Uani 1 1 d . . . . .
H25 H 0.692581 0.971050 0.743717 0.037 Uiso 1 1 calc R U . . .
C50 C 0.42660(10) 1.05220(16) 0.67526(9) 0.0392(6) Uani 1 1 d . . . . .
H50A H 0.401511 1.084039 0.657768 0.059 Uiso 1 1 calc R U . . .
H50B H 0.455243 1.078581 0.675525 0.059 Uiso 1 1 calc R U . . .
H50C H 0.423723 1.050141 0.703289 0.059 Uiso 1 1 calc R U . . .
C23 C 0.78642(8) 0.98653(14) 0.65623(8) 0.0280(5) Uani 1 1 d . . . . .
H23 H 0.800070 0.992783 0.634550 0.034 Uiso 1 1 calc R U . . .
C98 C 0.90699(9) 0.51235(16) 0.55171(8) 0.0320(6) Uani 1 1 d . . . . .
C3 C 0.66899(9) 1.20036(15) 0.70636(9) 0.0318(6) Uani 1 1 d . . . . .
H3 H 0.668693 1.255739 0.715418 0.038 Uiso 1 1 calc R U . . .
C143 C 0.95343(9) 0.68600(16) 0.42634(9) 0.0336(6) Uani 1 1 d . . . . .
H143 H 0.963802 0.699335 0.454720 0.040 Uiso 1 1 calc R U . . .
C141 C 0.96434(9) 0.61431(16) 0.36824(10) 0.0375(6) Uani 1 1 d . . . . .
H141 H 0.981717 0.577514 0.357053 0.045 Uiso 1 1 calc R U . . .
C60 C 0.82254(9) 0.29610(15) 0.53541(8) 0.0282(5) Uani 1 1 d . . . . .
H60 H 0.821256 0.241702 0.545415 0.034 Uiso 1 1 calc R U . . .
C133 C 0.93279(9) 1.24979(16) 0.30587(9) 0.0336(6) Uani 1 1 d . . . . .
H133 H 0.949053 1.196011 0.307510 0.040 Uiso 1 1 calc R U . . .
C101 C 0.93916(9) 0.52053(15) 0.48307(8) 0.0313(6) Uani 1 1 d . . . . .
H101 H 0.950291 0.524534 0.459718 0.038 Uiso 1 1 calc R U . . .
C36 C 0.59480(9) 0.64942(14) 0.67731(8) 0.0307(6) Uani 1 1 d . . . . .
C80 C 0.58781(9) 0.47846(16) 0.51194(8) 0.0335(6) Uani 1 1 d . . . . .
H80A H 0.582731 0.486125 0.538955 0.050 Uiso 1 1 calc R U . . .
H80B H 0.618253 0.456634 0.515409 0.050 Uiso 1 1 calc R U . . .
H80C H 0.565529 0.439519 0.495773 0.050 Uiso 1 1 calc R U . . .
C162 C 0.73120(9) 1.02677(15) 0.31708(8) 0.0331(6) Uani 1 1 d . . . . .
H16D H 0.758191 1.060646 0.319914 0.050 Uiso 1 1 calc R U . . .
H16E H 0.724052 1.024642 0.343444 0.050 Uiso 1 1 calc R U . . .
H16F H 0.705751 1.050989 0.296193 0.050 Uiso 1 1 calc R U . . .
C116 C 1.05880(8) 0.96245(15) 0.41848(8) 0.0296(5) Uani 1 1 d . . . . .
C65 C 0.79504(9) 0.90224(14) 0.50800(8) 0.0309(6) Uani 1 1 d . . . . .
H65 H 0.806687 0.935142 0.490157 0.037 Uiso 1 1 calc R U . . .
C109 C 0.93784(8) 0.85318(15) 0.32827(9) 0.0314(6) Uani 1 1 d . . . . .
H10A H 0.941660 0.811676 0.308099 0.038 Uiso 1 1 calc R U . . .
H10B H 0.948338 0.829195 0.356182 0.038 Uiso 1 1 calc R U . . .
C99 C 0.94387(9) 0.56149(16) 0.55163(9) 0.0366(6) Uani 1 1 d . . . . .
H99 H 0.958165 0.593034 0.575310 0.044 Uiso 1 1 calc R U . . .
C46 C 0.42394(9) 1.01620(17) 0.54829(8) 0.0349(6) Uani 1 1 d . . . . .
H46 H 0.410739 1.056302 0.528064 0.042 Uiso 1 1 calc R U . . .
C76 C 0.58149(9) 0.48845(16) 0.38256(8) 0.0360(6) Uani 1 1 d . . . . .
H76 H 0.566727 0.447411 0.363508 0.043 Uiso 1 1 calc R U . . .
C28 C 0.72816(9) 1.09241(16) 0.62088(8) 0.0313(6) Uani 1 1 d . . . . .
H28 H 0.704019 1.125039 0.628163 0.038 Uiso 1 1 calc R U . . .
C64 C 0.81775(9) 0.89900(16) 0.54946(9) 0.0353(6) Uani 1 1 d . . . . .
H64 H 0.844721 0.929799 0.559888 0.042 Uiso 1 1 calc R U . . .
C33 C 0.62415(10) 0.65633(17) 0.76313(9) 0.0414(7) Uani 1 1 d . . . . .
H33 H 0.634424 0.658217 0.792273 0.050 Uiso 1 1 calc R U . . .
C67 C 0.74267(9) 0.75393(16) 0.59046(8) 0.0326(6) Uani 1 1 d . . . . .
H67 H 0.726184 0.706207 0.574356 0.039 Uiso 1 1 calc R U . . .
C35 C 0.63150(9) 0.60352(16) 0.69972(10) 0.0398(7) Uani 1 1 d . . . . .
H35 H 0.646928 0.568933 0.685513 0.048 Uiso 1 1 calc R U . . .
C51 C 0.37978(9) 0.92480(17) 0.65571(9) 0.0364(6) Uani 1 1 d . . . . .
H51A H 0.374614 0.925262 0.682927 0.055 Uiso 1 1 calc R U . . .
H51B H 0.379599 0.867770 0.646096 0.055 Uiso 1 1 calc R U . . .
H51C H 0.355821 0.956057 0.636405 0.055 Uiso 1 1 calc R U . . .
C77 C 0.61276(9) 0.53998(16) 0.37304(8) 0.0329(6) Uani 1 1 d . . . . .
H77 H 0.619408 0.533727 0.347497 0.039 Uiso 1 1 calc R U . . .
C70 C 0.73199(9) 0.85875(15) 0.44614(8) 0.0298(5) Uani 1 1 d . . . . .
H70 H 0.706388 0.818652 0.440893 0.036 Uiso 1 1 calc R U . . .
C16 C 0.59906(9) 1.29591(16) 0.63648(9) 0.0363(6) Uani 1 1 d . . . . .
H16 H 0.622999 1.256007 0.634359 0.044 Uiso 1 1 calc R U . . .
C137 C 0.82553(9) 1.06039(16) 0.40610(8) 0.0333(6) Uani 1 1 d . . . . .
H13A H 0.829547 1.027078 0.430982 0.050 Uiso 1 1 calc R U . . .
H13B H 0.826056 1.024427 0.383018 0.050 Uiso 1 1 calc R U . . .
H13C H 0.796494 1.089219 0.399950 0.050 Uiso 1 1 calc R U . . .
C148 C 0.88334(9) 0.77084(16) 0.42241(8) 0.0324(6) Uani 1 1 d . . . . .
H148 H 0.851870 0.770205 0.403711 0.039 Uiso 1 1 calc R U . . .
C34 C 0.64607(10) 0.60683(17) 0.74190(10) 0.0443(7) Uani 1 1 d . . . . .
H34 H 0.671310 0.574889 0.756423 0.053 Uiso 1 1 calc R U . . .
C69 C 0.70870(10) 0.80419(18) 0.60574(10) 0.0423(7) Uani 1 1 d . . . . .
H69A H 0.723422 0.853927 0.619704 0.063 Uiso 1 1 calc R U . . .
H69B H 0.697597 0.770886 0.624974 0.063 Uiso 1 1 calc R U . . .
H69C H 0.683311 0.819975 0.582335 0.063 Uiso 1 1 calc R U . . .
C100 C 0.95984(9) 0.56505(16) 0.51792(9) 0.0368(6) Uani 1 1 d . . . . .
H100 H 0.985326 0.598372 0.518518 0.044 Uiso 1 1 calc R U . . .
C120 C 1.06396(9) 1.03109(16) 0.35560(9) 0.0347(6) Uani 1 1 d . . . . .
C47 C 0.45201(9) 0.95630(17) 0.53997(8) 0.0351(6) Uani 1 1 d . . . . .
H47 H 0.457692 0.955386 0.513854 0.042 Uiso 1 1 calc R U . . .
C59 C 0.85978(9) 0.33334(15) 0.53235(8) 0.0303(6) Uani 1 1 d . . . . .
H59 H 0.889044 0.309414 0.539930 0.036 Uiso 1 1 calc R U . . .
C93 C 0.76383(10) 0.12267(15) 0.49535(9) 0.0381(7) Uani 1 1 d . . . . .
H93A H 0.739975 0.086984 0.499708 0.057 Uiso 1 1 calc R U . . .
H93B H 0.785161 0.136244 0.521910 0.057 Uiso 1 1 calc R U . . .
H93C H 0.779780 0.093927 0.478165 0.057 Uiso 1 1 calc R U . . .
B6 B 0.69512(8) 0.67848(15) 0.48744(8) 0.0193(5) Uani 1 1 d . . . . .
B2 B 0.53290(9) 0.82963(15) 0.65809(8) 0.0208(5) Uani 1 1 d . . . . .
C52 C 0.49918(9) 0.82737(17) 0.55777(8) 0.0357(6) Uani 1 1 d . . . . .
H52 H 0.516153 0.798794 0.583620 0.043 Uiso 1 1 calc R U . . .
C40 C 0.57933(9) 0.64527(16) 0.63083(9) 0.0361(6) Uani 1 1 d . . . . .
H40 H 0.566015 0.700195 0.620766 0.043 Uiso 1 1 calc R U . . .
B7 B 0.89050(9) 0.96784(15) 0.32499(8) 0.0198(5) Uani 1 1 d . . . . .
C110 C 0.96350(8) 0.93060(15) 0.32532(9) 0.0339(6) Uani 1 1 d . . . . .
H11A H 0.994380 0.928429 0.344325 0.041 Uiso 1 1 calc R U . . .
H11B H 0.965563 0.938847 0.296983 0.041 Uiso 1 1 calc R U . . .
C83 C 0.69873(10) 0.62107(17) 0.36802(9) 0.0401(7) Uani 1 1 d . . . . .
H83A H 0.682164 0.595142 0.342061 0.060 Uiso 1 1 calc R U . . .
H83B H 0.715993 0.579006 0.386678 0.060 Uiso 1 1 calc R U . . .
H83C H 0.719433 0.662673 0.362715 0.060 Uiso 1 1 calc R U . . .
C119 C 1.10062(9) 0.98142(18) 0.35596(10) 0.0410(7) Uani 1 1 d . . . . .
H119 H 1.115078 0.987032 0.334803 0.049 Uiso 1 1 calc R U . . .
B8 B 0.85537(9) 0.82000(15) 0.31621(8) 0.0207(5) Uani 1 1 d . . . . .
C13 C 0.58231(10) 1.08893(18) 0.74558(8) 0.0384(6) Uani 1 1 d . . . . .
H13 H 0.596714 1.048592 0.730853 0.046 Uiso 1 1 calc R U . . .
B4 B 0.73205(9) 0.53167(15) 0.49053(8) 0.0204(5) Uani 1 1 d . . . . .
C81 C 0.53550(10) 0.59654(18) 0.48390(10) 0.0413(7) Uani 1 1 d . . . . .
H81A H 0.513114 0.558431 0.467203 0.062 Uiso 1 1 calc R U . . .
H81B H 0.532919 0.650128 0.470070 0.062 Uiso 1 1 calc R U . . .
H81C H 0.530121 0.603389 0.510842 0.062 Uiso 1 1 calc R U . . .
C92 C 0.70894(10) 0.18037(16) 0.43264(8) 0.0386(7) Uani 1 1 d . . . . .
H92A H 0.724764 0.152723 0.415029 0.058 Uiso 1 1 calc R U . . .
H92B H 0.694586 0.230764 0.419104 0.058 Uiso 1 1 calc R U . . .
H92C H 0.685823 0.143438 0.437467 0.058 Uiso 1 1 calc R U . . .
C26 C 0.72573(10) 0.86577(17) 0.76919(9) 0.0397(7) Uani 1 1 d . . . . .
H26A H 0.756536 0.850811 0.784789 0.060 Uiso 1 1 calc R U . . .
H26B H 0.715568 0.829298 0.745334 0.060 Uiso 1 1 calc R U . . .
H26C H 0.705579 0.859912 0.786782 0.060 Uiso 1 1 calc R U . . .
C96 C 0.78264(10) 0.39413(17) 0.61775(8) 0.0388(6) Uani 1 1 d . . . . .
H96A H 0.800406 0.439070 0.633795 0.058 Uiso 1 1 calc R U . . .
H96B H 0.802712 0.356568 0.608570 0.058 Uiso 1 1 calc R U . . .
H96C H 0.767173 0.363880 0.634844 0.058 Uiso 1 1 calc R U . . .
C71 C 0.76283(10) 0.83138(18) 0.42062(9) 0.0437(7) Uani 1 1 d . . . . .
H71A H 0.787993 0.870254 0.424565 0.066 Uiso 1 1 calc R U . . .
H71B H 0.745744 0.830059 0.391517 0.066 Uiso 1 1 calc R U . . .
H71C H 0.774621 0.776189 0.429342 0.066 Uiso 1 1 calc R U . . .
C107 C 0.91447(10) 0.37791(17) 0.42569(10) 0.0417(7) Uani 1 1 d . . . . .
H10C H 0.932988 0.418303 0.416276 0.063 Uiso 1 1 calc R U . . .
H10D H 0.898793 0.342598 0.402650 0.063 Uiso 1 1 calc R U . . .
H10E H 0.933857 0.343925 0.447503 0.063 Uiso 1 1 calc R U . . .
C121 C 1.03603(10) 0.95041(18) 0.45209(9) 0.0420(7) Uani 1 1 d . . . . .
H121 H 1.005314 0.975707 0.442502 0.050 Uiso 1 1 calc R U . . .
C117 C 1.09588(9) 0.91465(16) 0.41736(9) 0.0366(6) Uani 1 1 d . . . . .
H117 H 1.107212 0.874832 0.438257 0.044 Uiso 1 1 calc R U . . .
B1 B 0.57280(9) 0.97235(15) 0.65892(8) 0.0194(5) Uani 1 1 d . . . . .
C17 C 0.56935(10) 1.31406(18) 0.59308(9) 0.0433(7) Uani 1 1 d . . . . .
H17A H 0.553761 1.263534 0.580992 0.065 Uiso 1 1 calc R U . . .
H17B H 0.588197 1.334004 0.576154 0.065 Uiso 1 1 calc R U . . .
H17C H 0.547049 1.356291 0.594279 0.065 Uiso 1 1 calc R U . . .
C138 C 0.86420(10) 1.17892(16) 0.44967(8) 0.0365(6) Uani 1 1 d . . . . .
H13D H 0.837085 1.213506 0.442972 0.055 Uiso 1 1 calc R U . . .
H13E H 0.891085 1.214101 0.455890 0.055 Uiso 1 1 calc R U . . .
H13F H 0.864832 1.144642 0.473622 0.055 Uiso 1 1 calc R U . . .
C68 C 0.77903(11) 0.71945(18) 0.62698(9) 0.0429(7) Uani 1 1 d . . . . .
H68A H 0.801692 0.690097 0.617091 0.064 Uiso 1 1 calc R U . . .
H68B H 0.765258 0.681259 0.642351 0.064 Uiso 1 1 calc R U . . .
H68C H 0.793506 0.764821 0.644979 0.064 Uiso 1 1 calc R U . . .
C145 C 0.90823(10) 0.62095(17) 0.29783(9) 0.0398(7) Uani 1 1 d . . . . .
H145 H 0.881959 0.656709 0.284018 0.048 Uiso 1 1 calc R U . . .
C159 C 0.87022(10) 0.84723(18) 0.19882(11) 0.0465(8) Uani 1 1 d . . . . .
H15D H 0.891405 0.803248 0.197153 0.070 Uiso 1 1 calc R U . . .
H15E H 0.886592 0.891990 0.216133 0.070 Uiso 1 1 calc R U . . .
H15F H 0.855718 0.868427 0.171196 0.070 Uiso 1 1 calc R U . . .
C84 C 0.63699(11) 0.72596(18) 0.35874(11) 0.0498(8) Uani 1 1 d . . . . .
H84A H 0.656791 0.765845 0.350688 0.075 Uiso 1 1 calc R U . . .
H84B H 0.617702 0.754750 0.372820 0.075 Uiso 1 1 calc R U . . .
H84C H 0.618095 0.698399 0.334184 0.075 Uiso 1 1 calc R U . . .
C95 C 0.71613(10) 0.49060(16) 0.59310(9) 0.0375(6) Uani 1 1 d . . . . .
H95A H 0.701874 0.463258 0.612016 0.056 Uiso 1 1 calc R U . . .
H95B H 0.692796 0.509198 0.568692 0.056 Uiso 1 1 calc R U . . .
H95C H 0.733542 0.538202 0.606807 0.056 Uiso 1 1 calc R U . . .
C158 C 0.80711(11) 0.74579(17) 0.18936(11) 0.0490(8) Uani 1 1 d . . . . .
H15G H 0.789934 0.770416 0.163268 0.074 Uiso 1 1 calc R U . . .
H15H H 0.786255 0.720035 0.202775 0.074 Uiso 1 1 calc R U . . .
H15I H 0.827725 0.703924 0.184145 0.074 Uiso 1 1 calc R U . . .
C135 C 0.91738(10) 1.27665(18) 0.26078(9) 0.0426(7) Uani 1 1 d . . . . .
H13G H 0.892650 1.240997 0.245641 0.064 Uiso 1 1 calc R U . . .
H13H H 0.942687 1.272178 0.248778 0.064 Uiso 1 1 calc R U . . .
H13I H 0.906925 1.333947 0.259079 0.064 Uiso 1 1 calc R U . . .
C42 C 0.61681(11) 0.6289(2) 0.61085(11) 0.0493(8) Uani 1 1 d . . . . .
H42A H 0.626001 0.570957 0.614821 0.074 Uiso 1 1 calc R U . . .
H42B H 0.642709 0.664361 0.623446 0.074 Uiso 1 1 calc R U . . .
H42C H 0.605895 0.640867 0.581383 0.074 Uiso 1 1 calc R U . . .
C72 C 0.71205(10) 0.94311(16) 0.43116(9) 0.0407(7) Uani 1 1 d . . . . .
H72A H 0.693559 0.962345 0.448557 0.061 Uiso 1 1 calc R U . . .
H72B H 0.693249 0.938632 0.402674 0.061 Uiso 1 1 calc R U . . .
H72C H 0.736537 0.982473 0.432636 0.061 Uiso 1 1 calc R U . . .
C37 C 0.5606(11) 0.7553(17) 0.7617(11) 0.039(6) Uani 0.266(16) 1 d . . P A 1
H37 H 0.529300 0.759035 0.742677 0.046 Uiso 0.266(16) 1 calc R U P A 1
B9 B 0.95762(9) 1.06456(16) 0.36301(8) 0.0235(5) Uani 1 1 d . . . . .
C103 C 0.88813(11) 0.5132(2) 0.58844(9) 0.0499(8) Uani 1 1 d . . . . .
H103 H 0.857447 0.487526 0.579823 0.060 Uiso 1 1 calc R U . . .
C41 C 0.54201(11) 0.5811(2) 0.61608(11) 0.0518(8) Uani 1 1 d . . . . .
H41A H 0.532779 0.579310 0.585984 0.078 Uiso 1 1 calc R U . . .
H41B H 0.516053 0.596116 0.625849 0.078 Uiso 1 1 calc R U . . .
H41C H 0.553276 0.526813 0.626944 0.078 Uiso 1 1 calc R U . . .
C123 C 1.02987(11) 0.8592(2) 0.46088(10) 0.0517(8) Uani 1 1 d . . . . .
H12A H 1.059512 0.833278 0.471622 0.078 Uiso 1 1 calc R U . . .
H12B H 1.013275 0.831593 0.435423 0.078 Uiso 1 1 calc R U . . .
H12C H 1.012870 0.854502 0.481216 0.078 Uiso 1 1 calc R U . . .
C27 C 0.74610(12) 1.01211(19) 0.79057(9) 0.0490(8) Uani 1 1 d . . . . .
H27A H 0.729224 1.008319 0.811047 0.074 Uiso 1 1 calc R U . . .
H27B H 0.745103 1.068964 0.780563 0.074 Uiso 1 1 calc R U . . .
H27C H 0.777538 0.995940 0.803156 0.074 Uiso 1 1 calc R U . . .
B3 B 0.64522(9) 1.07038(15) 0.68065(8) 0.0196(5) Uani 1 1 d . . . . .
C149 C 0.88162(12) 0.7369(2) 0.46388(10) 0.0506(8) Uani 1 1 d . . . . .
H14D H 0.871675 0.679270 0.460685 0.076 Uiso 1 1 calc R U . . .
H14E H 0.860346 0.769497 0.474142 0.076 Uiso 1 1 calc R U . . .
H14F H 0.911718 0.740097 0.483448 0.076 Uiso 1 1 calc R U . . .
C122 C 1.06170(13) 0.9951(2) 0.49132(10) 0.0585(10) Uani 1 1 d . . . . .
H12D H 1.046912 0.984784 0.512917 0.088 Uiso 1 1 calc R U . . .
H12E H 1.061833 1.054488 0.485976 0.088 Uiso 1 1 calc R U . . .
H12F H 1.092819 0.974760 0.500261 0.088 Uiso 1 1 calc R U . . .
C134 C 0.96642(10) 1.3148(2) 0.33023(11) 0.0525(8) Uani 1 1 d . . . . .
H13J H 0.950483 1.366811 0.330925 0.079 Uiso 1 1 calc R U . . .
H13K H 0.990346 1.323699 0.316854 0.079 Uiso 1 1 calc R U . . .
H13L H 0.979753 1.295123 0.358353 0.079 Uiso 1 1 calc R U . . .
C53 C 0.53329(11) 0.8570(2) 0.53597(11) 0.0545(9) Uani 1 1 d . . . . .
H53A H 0.551411 0.810193 0.531485 0.082 Uiso 1 1 calc R U . . .
H53B H 0.553103 0.898467 0.552962 0.082 Uiso 1 1 calc R U . . .
H53C H 0.517269 0.881418 0.509447 0.082 Uiso 1 1 calc R U . . .
B5 B 0.80179(9) 0.42723(15) 0.50951(8) 0.0218(5) Uani 1 1 d . . . . .
C18 C 0.62228(11) 1.37584(17) 0.65584(11) 0.0519(9) Uani 1 1 d . . . . .
H18A H 0.599673 1.413690 0.660893 0.078 Uiso 1 1 calc R U . . .
H18B H 0.637245 1.401797 0.637082 0.078 Uiso 1 1 calc R U . . .
H18C H 0.644735 1.363024 0.681894 0.078 Uiso 1 1 calc R U . . .
C15 C 0.61909(13) 1.1204(2) 0.78271(9) 0.0596(10) Uani 1 1 d . . . . .
H15A H 0.642096 1.149764 0.773311 0.089 Uiso 1 1 calc R U . . .
H15B H 0.633020 1.073597 0.799929 0.089 Uiso 1 1 calc R U . . .
H15C H 0.605752 1.157931 0.798705 0.089 Uiso 1 1 calc R U . . .
C29 C 0.70624(13) 1.0426(2) 0.58229(10) 0.0604(10) Uani 1 1 d . . . . .
H29A H 0.692147 1.080258 0.559724 0.091 Uiso 1 1 calc R U . . .
H29B H 0.683206 1.006084 0.587566 0.091 Uiso 1 1 calc R U . . .
H29C H 0.729280 1.009545 0.574781 0.091 Uiso 1 1 calc R U . . .
C108 C 0.85187(13) 0.4792(2) 0.40891(10) 0.0606(10) Uani 1 1 d . . . . .
H10F H 0.827311 0.503158 0.418238 0.091 Uiso 1 1 calc R U . . .
H10G H 0.839166 0.447373 0.383748 0.091 Uiso 1 1 calc R U . . .
H10H H 0.870962 0.523448 0.403359 0.091 Uiso 1 1 calc R U . . .
C54 C 0.46675(13) 0.7649(2) 0.53096(12) 0.0608(10) Uani 1 1 d . . . . .
H54A H 0.449030 0.791962 0.505748 0.091 Uiso 1 1 calc R U . . .
H54B H 0.446397 0.743384 0.546085 0.091 Uiso 1 1 calc R U . . .
H54C H 0.484054 0.719342 0.523901 0.091 Uiso 1 1 calc R U . . .
C150 C 0.89913(11) 0.85997(16) 0.42700(9) 0.0432(7) Uani 1 1 d . . . . .
H15J H 0.930445 0.862371 0.444246 0.065 Uiso 1 1 calc R U . . .
H15K H 0.879875 0.892048 0.439875 0.065 Uiso 1 1 calc R U . . .
H15L H 0.897264 0.882985 0.399857 0.065 Uiso 1 1 calc R U . . .
C30 C 0.76233(11) 1.15257(19) 0.61261(11) 0.0549(9) Uani 1 1 d . . . . .
H30A H 0.785096 1.122129 0.603342 0.082 Uiso 1 1 calc R U . . .
H30B H 0.777044 1.182662 0.637881 0.082 Uiso 1 1 calc R U . . .
H30C H 0.746888 1.191715 0.591263 0.082 Uiso 1 1 calc R U . . .
C146 C 0.94423(13) 0.6323(2) 0.27535(11) 0.0646(10) Uani 1 1 d . . . . .
H14G H 0.969385 0.594480 0.286852 0.097 Uiso 1 1 calc R U . . .
H14H H 0.955224 0.689238 0.278679 0.097 Uiso 1 1 calc R U . . .
H14I H 0.931202 0.620306 0.246083 0.097 Uiso 1 1 calc R U . . .
C124 C 1.04593(11) 1.0927(2) 0.32035(12) 0.0566(10) Uani 1 1 d . . . . .
H124 H 1.013220 1.102213 0.317630 0.068 Uiso 1 1 calc R U . . .
C104 C 0.91674(15) 0.4636(2) 0.62349(11) 0.0712(12) Uani 1 1 d . . . . .
H10I H 0.946227 0.490216 0.634055 0.107 Uiso 1 1 calc R U . . .
H10J H 0.920869 0.407911 0.613894 0.107 Uiso 1 1 calc R U . . .
H10K H 0.901820 0.460224 0.645410 0.107 Uiso 1 1 calc R U . . .
C147 C 0.89187(12) 0.5317(2) 0.29408(12) 0.0638(10) Uani 1 1 d . . . . .
H14J H 0.878327 0.518176 0.265059 0.096 Uiso 1 1 calc R U . . .
H14K H 0.869310 0.524675 0.309175 0.096 Uiso 1 1 calc R U . . .
H14L H 0.917482 0.494874 0.305605 0.096 Uiso 1 1 calc R U . . .
C14 C 0.54552(13) 1.0425(3) 0.75905(12) 0.0745(13) Uani 1 1 d . . . . .
H14A H 0.533571 1.078136 0.776883 0.112 Uiso 1 1 calc R U . . .
H14B H 0.558424 0.992628 0.774101 0.112 Uiso 1 1 calc R U . . .
H14C H 0.521072 1.027256 0.734758 0.112 Uiso 1 1 calc R U . . .
C125 C 1.05009(16) 1.0623(3) 0.27870(13) 0.0807(13) Uani 1 1 d . . . . .
H12G H 1.033959 1.100112 0.257007 0.121 Uiso 1 1 calc R U . . .
H12H H 1.036956 1.006977 0.273157 0.121 Uiso 1 1 calc R U . . .
H12I H 1.082010 1.060256 0.279353 0.121 Uiso 1 1 calc R U . . .
C105 C 0.88309(16) 0.6009(3) 0.60313(12) 0.0917(17) Uani 1 1 d . . . . .
H10L H 0.863637 0.600239 0.621531 0.137 Uiso 1 1 calc R U . . .
H10M H 0.869536 0.636150 0.579391 0.137 Uiso 1 1 calc R U . . .
H10N H 0.912857 0.622605 0.617895 0.137 Uiso 1 1 calc R U . . .
C38 C 0.5566(8) 0.7297(17) 0.8062(8) 0.067(6) Uani 0.266(16) 1 d . . P A 1
H38A H 0.586892 0.724841 0.825310 0.101 Uiso 0.266(16) 1 calc R U P A 1
H38B H 0.540964 0.676640 0.804322 0.101 Uiso 0.266(16) 1 calc R U P A 1
H38C H 0.539551 0.771949 0.816137 0.101 Uiso 0.266(16) 1 calc R U P A 1
C126 C 1.07038(15) 1.1744(2) 0.33106(14) 0.0757(13) Uani 1 1 d . . . . .
H12J H 1.102671 1.166472 0.334342 0.114 Uiso 1 1 calc R U . . .
H12K H 1.066062 1.195429 0.356793 0.114 Uiso 1 1 calc R U . . .
H12L H 1.058197 1.214206 0.308969 0.114 Uiso 1 1 calc R U . . .
C39 C 0.5784(8) 0.8442(9) 0.7718(6) 0.058(6) Uani 0.266(16) 1 d . . P A 1
H39A H 0.561446 0.871400 0.788625 0.087 Uiso 0.266(16) 1 calc R U P A 1
H39B H 0.574644 0.875176 0.746278 0.087 Uiso 0.266(16) 1 calc R U P A 1
H39C H 0.610485 0.842384 0.787071 0.087 Uiso 0.266(16) 1 calc R U P A 1
C37A C 0.5648(3) 0.7607(6) 0.7680(4) 0.040(3) Uani 0.734(16) 1 d . . P A 2
H37A H 0.541653 0.795648 0.748578 0.048 Uiso 0.734(16) 1 calc R U P A 2
C39A C 0.5992(2) 0.8160(5) 0.7947(3) 0.075(3) Uani 0.734(16) 1 d . . P A 2
H39D H 0.584701 0.852309 0.810285 0.113 Uiso 0.734(16) 1 calc R U P A 2
H39E H 0.613330 0.849460 0.777616 0.113 Uiso 0.734(16) 1 calc R U P A 2
H39F H 0.622360 0.782739 0.813787 0.113 Uiso 0.734(16) 1 calc R U P A 2
C38A C 0.5407(3) 0.7059(5) 0.7919(3) 0.065(2) Uani 0.734(16) 1 d . . P A 2
H38D H 0.562579 0.668763 0.809839 0.097 Uiso 0.734(16) 1 calc R U P A 2
H38E H 0.517375 0.673383 0.772550 0.097 Uiso 0.734(16) 1 calc R U P A 2
H38F H 0.526633 0.740550 0.808530 0.097 Uiso 0.734(16) 1 calc R U P A 2

loop_
_atom_site_aniso_label
_atom_site_aniso_U_11
_atom_site_aniso_U_22
_atom_site_aniso_U_33
_atom_site_aniso_U_23
_atom_site_aniso_U_13
_atom_site_aniso_U_12
Sn3 0.02612(10) 0.02524(9) 0.03776(10) 0.00447(7) -0.00106(7) 0.00012(7)
Sn1 0.02548(9) 0.02623(10) 0.04182(11) 0.00704(7) 0.00217(8) 0.00329(7)
Sn2 0.03085(10) 0.02306(9) 0.04130(11) -0.00208(7) -0.00351(8) -0.00330(7)
Cl3 0.0630(5) 0.0444(4) 0.0322(4) 0.0012(3) 0.0183(3) 0.0007(3)
Cl2 0.0693(5) 0.0375(4) 0.0291(3) -0.0013(3) 0.0150(3) -0.0042(3)
Cl1 0.0653(5) 0.0528(5) 0.0332(4) 0.0062(3) 0.0186(4) 0.0115(4)
O3 0.0182(8) 0.0190(8) 0.0313(9) -0.0018(6) 0.0053(7) -0.0002(6)
O2 0.0201(8) 0.0167(8) 0.0373(10) 0.0001(6) 0.0047(7) -0.0011(6)
O1 0.0188(8) 0.0189(8) 0.0386(10) 0.0013(7) 0.0088(7) 0.0012(6)
N9 0.0160(9) 0.0178(9) 0.0264(10) -0.0022(7) 0.0048(8) 0.0004(7)
N6 0.0157(10) 0.0181(10) 0.0351(11) 0.0046(8) 0.0029(8) -0.0005(7)
N5 0.0157(9) 0.0182(10) 0.0283(10) 0.0035(7) 0.0049(8) 0.0010(7)
N7 0.0174(9) 0.0163(9) 0.0288(10) 0.0000(7) 0.0072(8) -0.0008(7)
N10 0.0173(10) 0.0167(10) 0.0355(11) -0.0028(8) 0.0050(8) 0.0015(7)
N15 0.0150(9) 0.0194(10) 0.0278(10) -0.0019(7) 0.0024(8) 0.0010(7)
N11 0.0236(10) 0.0174(9) 0.0268(10) 0.0016(7) 0.0100(8) 0.0048(7)
N14 0.0156(9) 0.0184(9) 0.0300(10) -0.0013(7) 0.0063(8) 0.0009(7)
N2 0.0159(9) 0.0177(9) 0.0276(10) 0.0013(7) 0.0056(8) 0.0009(7)
N17 0.0188(10) 0.0166(9) 0.0274(10) -0.0005(7) 0.0062(8) -0.0005(7)
N8 0.0210(10) 0.0151(9) 0.0282(10) 0.0018(7) 0.0094(8) 0.0020(7)
N4 0.0169(10) 0.0145(9) 0.0339(11) 0.0004(7) 0.0074(8) 0.0004(7)
N18 0.0203(10) 0.0183(10) 0.0347(11) 0.0016(8) 0.0034(8) -0.0010(7)
N1 0.0176(10) 0.0162(9) 0.0268(10) -0.0014(7) 0.0071(8) 0.0002(7)
N13 0.0167(10) 0.0195(10) 0.0327(11) -0.0049(8) 0.0076(8) -0.0013(7)
N3 0.0174(10) 0.0174(10) 0.0333(11) -0.0033(8) 0.0070(8) 0.0002(7)
N12 0.0228(10) 0.0217(10) 0.0330(11) 0.0060(8) 0.0118(9) 0.0067(8)
N16 0.0176(10) 0.0184(10) 0.0425(12) -0.0074(8) -0.0004(9) 0.0030(7)
C43 0.0151(11) 0.0214(11) 0.0248(11) 0.0007(8) 0.0018(9) 0.0000(8)
C86 0.0342(14) 0.0199(12) 0.0260(12) 0.0022(9) 0.0089(10) 0.0001(10)
C73 0.0165(11) 0.0197(11) 0.0236(11) -0.0003(8) 0.0005(9) 0.0000(8)
C128 0.0235(12) 0.0188(11) 0.0303(13) -0.0004(9) 0.0071(10) -0.0006(9)
C132 0.0218(12) 0.0187(11) 0.0233(11) -0.0013(8) 0.0037(9) 0.0006(9)
C85 0.0240(12) 0.0194(11) 0.0220(11) 0.0042(8) 0.0064(9) 0.0034(9)
C151 0.0150(11) 0.0189(11) 0.0260(11) -0.0004(8) 0.0027(9) -0.0034(8)
C127 0.0175(11) 0.0158(11) 0.0251(11) -0.0035(8) 0.0037(9) 0.0008(8)
C129 0.0264(13) 0.0270(13) 0.0309(13) 0.0078(10) 0.0062(10) 0.0028(10)
C156 0.0183(11) 0.0198(11) 0.0270(12) -0.0029(8) 0.0049(9) -0.0018(8)
C19 0.0142(10) 0.0156(11) 0.0300(12) -0.0002(8) 0.0048(9) -0.0009(8)
C44 0.0139(11) 0.0249(12) 0.0304(12) 0.0014(9) 0.0063(9) 0.0007(8)
C74 0.0174(12) 0.0265(13) 0.0279(12) 0.0019(9) 0.0023(9) -0.0010(9)
C20 0.0211(12) 0.0214(12) 0.0279(12) 0.0002(9) 0.0033(9) -0.0014(9)
C114 0.0237(13) 0.0195(12) 0.0469(16) 0.0062(10) 0.0052(11) -0.0044(9)
C21 0.0219(12) 0.0211(12) 0.0324(13) 0.0013(9) 0.0007(10) 0.0010(9)
C139 0.0211(12) 0.0154(11) 0.0412(14) 0.0043(9) 0.0050(10) 0.0004(9)
C78 0.0233(12) 0.0238(12) 0.0249(11) 0.0025(9) 0.0055(9) -0.0016(9)
C12 0.0241(13) 0.0211(12) 0.0427(15) -0.0014(10) 0.0090(11) 0.0016(9)
C57 0.0200(12) 0.0187(12) 0.0478(16) -0.0049(10) 0.0059(11) 0.0063(9)
C2 0.0201(12) 0.0166(11) 0.0376(13) -0.0058(9) 0.0122(10) -0.0005(8)
C131 0.0200(12) 0.0313(13) 0.0312(13) 0.0005(10) 0.0088(10) 0.0029(9)
C58 0.0178(12) 0.0219(12) 0.0391(14) -0.0005(10) 0.0071(10) 0.0050(9)
C97 0.0189(11) 0.0197(11) 0.0321(13) 0.0000(9) 0.0071(9) 0.0074(9)
C24 0.0167(11) 0.0212(12) 0.0345(13) 0.0033(9) 0.0077(10) 0.0000(9)
C31 0.0196(12) 0.0174(11) 0.0405(14) 0.0063(9) 0.0048(10) -0.0011(9)
C155 0.0231(12) 0.0236(12) 0.0320(13) -0.0016(9) 0.0073(10) 0.0050(9)
C113 0.0195(12) 0.0201(12) 0.0428(15) 0.0009(10) 0.0059(10) -0.0024(9)
C90 0.0259(13) 0.0236(12) 0.0256(12) 0.0023(9) 0.0077(10) 0.0039(9)
C61 0.0187(11) 0.0166(11) 0.0400(14) -0.0059(9) 0.0072(10) 0.0005(8)
C7 0.0197(12) 0.0208(12) 0.0316(13) -0.0062(9) 0.0072(10) 0.0017(9)
C152 0.0182(11) 0.0222(12) 0.0291(12) -0.0031(9) 0.0065(9) -0.0003(8)
C10 0.0264(14) 0.0415(17) 0.0516(18) -0.0099(13) 0.0126(13) 0.0088(12)
C75 0.0263(14) 0.0333(14) 0.0354(14) -0.0003(11) 0.0041(11) -0.0112(10)
C130 0.0223(13) 0.0302(13) 0.0333(13) 0.0024(10) 0.0061(10) 0.0055(10)
C160 0.0197(12) 0.0288(13) 0.0277(12) 0.0004(9) 0.0079(10) 0.0028(9)
C6 0.0200(12) 0.0221(12) 0.0443(15) 0.0052(10) 0.0090(11) -0.0044(9)
C11 0.0290(14) 0.0291(14) 0.0527(18) -0.0004(12) 0.0109(13) 0.0089(11)
C153 0.0269(13) 0.0289(13) 0.0255(12) -0.0020(9) 0.0084(10) -0.0009(10)
C87 0.0354(15) 0.0235(13) 0.0342(14) 0.0007(10) 0.0071(11) -0.0036(10)
C144 0.0235(13) 0.0195(12) 0.0401(14) 0.0049(10) 0.0089(11) 0.0006(9)
C8 0.0282(14) 0.0338(14) 0.0280(13) -0.0058(10) 0.0092(10) 0.0035(10)
C62 0.0258(13) 0.0189(12) 0.0372(14) -0.0091(10) 0.0080(10) 0.0024(9)
C102 0.0220(12) 0.0190(11) 0.0317(13) -0.0010(9) 0.0098(10) 0.0023(9)
C79 0.0225(13) 0.0286(13) 0.0336(13) 0.0014(10) 0.0096(10) -0.0025(10)
C66 0.0262(13) 0.0134(11) 0.0392(14) -0.0019(9) 0.0060(11) 0.0018(9)
C9 0.0303(15) 0.0440(16) 0.0406(16) -0.0057(12) 0.0198(12) 0.0041(12)
C154 0.0282(13) 0.0255(13) 0.0277(12) 0.0033(9) 0.0050(10) 0.0020(10)
C1 0.0169(11) 0.0171(11) 0.0424(14) -0.0023(9) 0.0073(10) 0.0000(8)
C4 0.0209(12) 0.0195(12) 0.0488(16) -0.0069(10) 0.0067(11) -0.0035(9)
C111 0.0277(13) 0.0209(12) 0.0355(14) -0.0074(10) 0.0008(11) 0.0028(10)
C48 0.0255(13) 0.0310(14) 0.0278(12) 0.0005(10) 0.0065(10) 0.0050(10)
C115 0.0148(11) 0.0213(12) 0.0413(14) -0.0067(10) 0.0010(10) 0.0013(9)
C63 0.0299(14) 0.0314(14) 0.0338(14) -0.0102(11) 0.0026(11) -0.0007(11)
C89 0.0301(14) 0.0298(13) 0.0325(13) -0.0001(10) 0.0135(11) 0.0042(10)
C49 0.0220(12) 0.0295(13) 0.0337(13) 0.0024(10) 0.0116(10) 0.0046(10)
C91 0.0433(16) 0.0220(13) 0.0319(13) -0.0039(10) 0.0167(12) -0.0008(11)
C88 0.0244(13) 0.0335(14) 0.0388(15) 0.0035(11) 0.0106(11) -0.0021(10)
C55 0.0184(12) 0.0186(12) 0.0464(15) 0.0000(10) 0.0082(11) 0.0000(9)
C32 0.0334(15) 0.0244(13) 0.0374(15) 0.0081(10) 0.0058(11) 0.0013(10)
C45 0.0240(13) 0.0295(14) 0.0372(14) 0.0058(10) 0.0092(11) 0.0089(10)
C56 0.0205(12) 0.0179(12) 0.0452(15) 0.0067(10) 0.0134(11) 0.0023(9)
C22 0.0185(12) 0.0238(13) 0.0424(15) -0.0042(10) 0.0059(11) 0.0023(9)
C136 0.0234(12) 0.0272(13) 0.0278(12) 0.0041(9) 0.0079(10) 0.0031(9)
C82 0.0335(14) 0.0270(13) 0.0271(13) 0.0005(9) 0.0110(11) -0.0049(10)
C161 0.0292(14) 0.0305(14) 0.0380(14) -0.0019(10) 0.0141(11) -0.0038(10)
C5 0.0169(12) 0.0231(12) 0.0433(15) 0.0048(10) 0.0081(10) -0.0025(9)
C106 0.0285(14) 0.0270(13) 0.0303(13) -0.0050(10) 0.0117(11) -0.0021(10)
C118 0.0214(13) 0.0354(15) 0.0576(19) -0.0102(13) 0.0076(13) 0.0061(11)
C157 0.0292(14) 0.0284(13) 0.0306(13) -0.0006(10) 0.0111(11) 0.0055(10)
C140 0.0293(14) 0.0199(12) 0.0435(15) -0.0007(10) 0.0078(11) 0.0013(10)
C94 0.0299(14) 0.0260(13) 0.0278(12) -0.0042(9) 0.0114(10) -0.0007(10)
C142 0.0239(14) 0.0334(15) 0.0504(17) 0.0105(12) 0.0086(12) 0.0085(11)
C112 0.0231(13) 0.0237(13) 0.0417(15) -0.0094(10) -0.0046(11) 0.0000(10)
C25 0.0282(14) 0.0345(14) 0.0299(13) 0.0050(10) 0.0081(11) 0.0012(10)
C50 0.0398(17) 0.0371(16) 0.0464(17) -0.0059(12) 0.0216(14) -0.0002(12)
C23 0.0211(12) 0.0264(13) 0.0392(14) -0.0007(10) 0.0129(11) -0.0005(9)
C98 0.0253(14) 0.0372(15) 0.0311(13) -0.0055(10) 0.0040(11) 0.0117(11)
C3 0.0251(13) 0.0183(12) 0.0496(16) -0.0075(10) 0.0067(11) -0.0034(9)
C143 0.0264(14) 0.0330(15) 0.0388(15) 0.0080(11) 0.0047(11) 0.0009(11)
C141 0.0271(14) 0.0278(14) 0.0581(19) 0.0023(12) 0.0131(13) 0.0094(11)
C60 0.0324(14) 0.0206(12) 0.0330(13) 0.0061(9) 0.0117(11) 0.0082(10)
C133 0.0272(14) 0.0321(14) 0.0457(16) 0.0090(11) 0.0175(12) 0.0032(10)
C101 0.0292(14) 0.0260(13) 0.0407(15) -0.0002(10) 0.0131(11) -0.0010(10)
C36 0.0264(13) 0.0176(12) 0.0463(16) 0.0022(10) 0.0075(11) 0.0006(9)
C80 0.0325(15) 0.0357(15) 0.0339(14) 0.0052(11) 0.0119(11) 0.0011(11)
C162 0.0314(15) 0.0327(14) 0.0403(15) -0.0078(11) 0.0184(12) -0.0013(11)
C116 0.0227(13) 0.0262(13) 0.0358(14) -0.0068(10) 0.0017(10) 0.0048(10)
C65 0.0284(14) 0.0206(12) 0.0446(15) -0.0031(10) 0.0117(11) -0.0037(10)
C109 0.0170(12) 0.0218(13) 0.0544(17) -0.0040(11) 0.0087(11) -0.0003(9)
C99 0.0260(14) 0.0343(15) 0.0415(16) -0.0144(11) -0.0035(12) 0.0063(11)
C46 0.0301(15) 0.0385(15) 0.0343(14) 0.0133(11) 0.0062(11) 0.0113(11)
C76 0.0361(16) 0.0353(15) 0.0310(14) -0.0074(11) 0.0003(11) -0.0122(11)
C28 0.0255(13) 0.0318(14) 0.0400(15) 0.0114(11) 0.0146(11) 0.0040(10)
C64 0.0265(14) 0.0290(14) 0.0506(17) -0.0138(12) 0.0110(12) -0.0070(11)
C33 0.0384(17) 0.0370(16) 0.0424(16) 0.0119(12) 0.0005(13) 0.0031(12)
C67 0.0354(15) 0.0266(13) 0.0348(14) -0.0060(10) 0.0084(11) -0.0036(11)
C35 0.0274(14) 0.0265(14) 0.0613(19) 0.0012(12) 0.0056(13) 0.0073(11)
C51 0.0295(15) 0.0401(16) 0.0447(16) 0.0058(12) 0.0187(12) -0.0012(11)
C77 0.0394(16) 0.0337(14) 0.0242(13) -0.0030(10) 0.0068(11) -0.0048(11)
C70 0.0271(13) 0.0218(12) 0.0389(14) 0.0019(10) 0.0067(11) -0.0018(10)
C16 0.0299(15) 0.0268(14) 0.0537(18) 0.0076(12) 0.0143(13) 0.0006(11)
C137 0.0358(15) 0.0328(14) 0.0348(14) 0.0034(11) 0.0155(12) -0.0015(11)
C148 0.0237(13) 0.0345(15) 0.0380(15) 0.0017(11) 0.0070(11) 0.0052(10)
C34 0.0316(16) 0.0337(16) 0.060(2) 0.0157(13) 0.0005(14) 0.0096(12)
C69 0.0369(16) 0.0439(17) 0.0519(18) -0.0021(13) 0.0221(14) -0.0035(13)
C100 0.0274(14) 0.0283(14) 0.0509(17) -0.0042(12) 0.0049(12) -0.0018(11)
C120 0.0184(13) 0.0339(15) 0.0501(17) 0.0057(12) 0.0067(12) -0.0030(10)
C47 0.0337(15) 0.0438(16) 0.0278(13) 0.0065(11) 0.0086(11) 0.0108(12)
C59 0.0276(13) 0.0251(13) 0.0417(15) 0.0067(10) 0.0154(11) 0.0113(10)
C93 0.0513(18) 0.0213(13) 0.0449(16) -0.0024(11) 0.0188(14) 0.0054(12)
B6 0.0167(12) 0.0164(12) 0.0240(12) 0.0004(9) 0.0047(10) 0.0004(9)
B2 0.0210(13) 0.0149(12) 0.0261(13) -0.0010(9) 0.0059(10) 0.0000(9)
C52 0.0368(16) 0.0400(16) 0.0291(14) 0.0000(11) 0.0074(11) 0.0160(12)
C40 0.0329(15) 0.0238(13) 0.0505(17) -0.0073(11) 0.0098(13) 0.0032(11)
B7 0.0180(12) 0.0197(13) 0.0217(12) -0.0017(9) 0.0058(10) -0.0024(9)
C110 0.0190(13) 0.0274(14) 0.0561(18) -0.0129(12) 0.0116(12) -0.0024(10)
C83 0.0365(16) 0.0398(16) 0.0478(17) -0.0021(13) 0.0179(13) -0.0068(12)
C119 0.0235(14) 0.0492(18) 0.0528(18) -0.0005(14) 0.0151(13) -0.0019(12)
B8 0.0178(12) 0.0155(12) 0.0286(13) -0.0016(9) 0.0063(10) 0.0015(9)
C13 0.0411(17) 0.0481(17) 0.0296(14) 0.0062(12) 0.0160(12) 0.0076(13)
B4 0.0197(13) 0.0192(13) 0.0217(12) -0.0003(9) 0.0049(10) 0.0039(9)
C81 0.0317(15) 0.0458(17) 0.0521(18) 0.0072(13) 0.0211(14) 0.0078(12)
C92 0.0560(19) 0.0265(14) 0.0343(15) -0.0066(11) 0.0141(13) -0.0019(12)
C26 0.0406(17) 0.0391(16) 0.0396(16) 0.0122(12) 0.0116(13) -0.0053(12)
C96 0.0385(16) 0.0430(17) 0.0318(14) -0.0057(11) 0.0047(12) 0.0022(12)
C71 0.0443(18) 0.0455(18) 0.0384(16) 0.0024(12) 0.0066(13) 0.0106(13)
C107 0.0359(16) 0.0383(16) 0.0531(18) -0.0221(13) 0.0161(14) -0.0015(12)
C121 0.0386(17) 0.0512(18) 0.0344(15) 0.0022(12) 0.0074(13) 0.0151(13)
C117 0.0255(14) 0.0311(14) 0.0469(16) -0.0018(12) -0.0003(12) 0.0081(11)
B1 0.0171(12) 0.0190(12) 0.0220(12) 0.0007(9) 0.0053(10) -0.0026(9)
C17 0.0413(17) 0.0378(16) 0.0531(19) 0.0165(13) 0.0169(14) 0.0022(13)
C138 0.0442(17) 0.0369(15) 0.0269(13) 0.0007(11) 0.0072(12) -0.0025(12)
C68 0.0503(19) 0.0389(16) 0.0389(16) -0.0027(12) 0.0116(14) 0.0030(13)
C145 0.0343(16) 0.0318(15) 0.0499(17) -0.0097(12) 0.0060(13) 0.0050(11)
C159 0.0322(16) 0.0423(17) 0.073(2) -0.0122(15) 0.0284(16) 0.0012(13)
C84 0.053(2) 0.0384(17) 0.064(2) 0.0227(15) 0.0252(17) 0.0060(14)
C95 0.0433(17) 0.0325(15) 0.0398(16) -0.0093(11) 0.0166(13) 0.0023(12)
C158 0.0439(18) 0.0289(15) 0.083(2) -0.0191(15) 0.0327(17) -0.0010(13)
C135 0.0410(17) 0.0478(18) 0.0467(17) 0.0064(13) 0.0250(14) -0.0050(13)
C42 0.0420(18) 0.0487(19) 0.059(2) -0.0164(15) 0.0166(16) -0.0066(14)
C72 0.0365(16) 0.0297(15) 0.0504(18) 0.0017(12) 0.0032(13) 0.0065(12)
C37 0.068(13) 0.031(9) 0.014(8) 0.000(6) 0.007(7) -0.031(9)
B9 0.0204(13) 0.0181(13) 0.0310(14) 0.0001(10) 0.0053(11) 0.0008(10)
C103 0.0338(17) 0.085(2) 0.0292(15) -0.0126(14) 0.0053(12) 0.0115(15)
C41 0.0338(17) 0.059(2) 0.062(2) -0.0191(16) 0.0119(15) -0.0115(14)
C123 0.0426(19) 0.065(2) 0.0439(18) 0.0067(15) 0.0062(14) -0.0070(15)
C27 0.066(2) 0.0495(19) 0.0340(16) -0.0028(13) 0.0184(15) -0.0096(16)
B3 0.0170(12) 0.0179(12) 0.0242(12) 0.0021(9) 0.0062(10) 0.0008(9)
C149 0.056(2) 0.0499(19) 0.057(2) 0.0160(15) 0.0328(17) 0.0114(15)
C122 0.083(3) 0.050(2) 0.0365(17) -0.0018(14) 0.0075(17) 0.0198(18)
C134 0.0313(17) 0.062(2) 0.062(2) 0.0160(16) 0.0091(15) -0.0119(14)
C53 0.0414(19) 0.060(2) 0.070(2) -0.0129(17) 0.0274(17) 0.0106(15)
B5 0.0242(14) 0.0186(13) 0.0238(13) -0.0014(9) 0.0085(10) 0.0040(10)
C18 0.0414(18) 0.0309(16) 0.079(2) 0.0094(15) 0.0095(17) -0.0070(13)
C15 0.070(3) 0.071(2) 0.0303(16) -0.0052(15) 0.0024(16) 0.0244(19)
C29 0.077(3) 0.052(2) 0.0412(19) 0.0174(15) -0.0008(17) -0.0109(18)
C108 0.074(3) 0.058(2) 0.0368(17) -0.0171(14) -0.0063(16) 0.0281(18)
C54 0.061(2) 0.044(2) 0.086(3) -0.0219(18) 0.034(2) -0.0007(16)
C150 0.056(2) 0.0312(15) 0.0473(18) -0.0015(12) 0.0226(15) 0.0061(13)
C30 0.0399(18) 0.0452(19) 0.075(2) 0.0305(16) 0.0091(16) -0.0080(14)
C146 0.066(3) 0.073(2) 0.060(2) -0.0323(19) 0.0265(19) -0.0153(19)
C124 0.0308(17) 0.060(2) 0.085(3) 0.0330(18) 0.0260(17) 0.0060(14)
C104 0.089(3) 0.090(3) 0.040(2) 0.0104(18) 0.028(2) 0.036(2)
C147 0.048(2) 0.052(2) 0.079(3) -0.0186(18) -0.0027(19) -0.0051(16)
C14 0.067(3) 0.098(3) 0.075(3) 0.052(2) 0.047(2) 0.024(2)
C125 0.081(3) 0.092(3) 0.064(3) 0.027(2) 0.013(2) -0.015(2)
C105 0.106(4) 0.123(4) 0.043(2) -0.015(2) 0.015(2) 0.072(3)
C38 0.061(13) 0.070(14) 0.068(14) 0.019(10) 0.014(10) -0.018(9)
C126 0.097(3) 0.042(2) 0.106(3) 0.020(2) 0.058(3) 0.013(2)
C39 0.082(15) 0.046(9) 0.053(10) -0.002(7) 0.030(10) -0.014(8)
C37A 0.040(4) 0.047(5) 0.028(5) 0.002(3) 0.002(3) 0.018(4)
C39A 0.077(5) 0.077(5) 0.072(5) -0.039(4) 0.021(4) 0.005(3)
C38A 0.065(5) 0.065(5) 0.081(6) 0.026(4) 0.050(5) 0.016(4)

loop_
_atom_type_symbol
_atom_type_description
_atom_type_scat_dispersion_real
_atom_type_scat_dispersion_imag
_atom_type_scat_source
C C 0.0033 0.0016 'International Tables Vol C Tables 4.2.6.8 and 6.1.1.4'
H H 0.0000 0.0000 'International Tables Vol C Tables 4.2.6.8 and 6.1.1.4'
B B 0.0013 0.0007 'International Tables Vol C Tables 4.2.6.8 and 6.1.1.4'
Cl Cl 0.1484 0.1585 'International Tables Vol C Tables 4.2.6.8 and 6.1.1.4'
N N 0.0061 0.0033 'International Tables Vol C Tables 4.2.6.8 and 6.1.1.4'
O O 0.0106 0.0060 'International Tables Vol C Tables 4.2.6.8 and 6.1.1.4'
Sn Sn -0.6537 1.4246 'International Tables Vol C Tables 4.2.6.8 and 6.1.1.4'

loop_
_exptl_crystal_face_index_h
_exptl_crystal_face_index_k
_exptl_crystal_face_index_l
_exptl_crystal_face_perp_dist
-10 -4 -41 0.0487
-20 20 0 0.0695
5 9 40 0.0485
22 -18 10 0.1351
-12 -22 10 0.1050
17 -16 -32 0.1059
26 13 -34 0.0621
12 22 -10 0.0618
-9 20 22 0.0641
-24 10 40 0.0672
-28 -8 40 0.0691
-32 -15 15 0.0546
-32 10 35 0.0670
28 14 13 0.0620
42 -6 -13 0.1261
-28 -14 -13 0.0412
-41 -4 0 0.0517
6 -20 -24 0.1060
-36 12 19 0.0598

loop_
_geom_angle_atom_site_label_1
_geom_angle_atom_site_label_2
_geom_angle_atom_site_label_3
_geom_angle
_geom_angle_site_symmetry_1
_geom_angle_site_symmetry_3
_geom_angle_publ_flag
O3 Sn3 Cl3 94.19(5) . . ?
O1 Sn1 Cl1 94.77(5) . . ?
O2 Sn2 Cl2 94.45(5) . . ?
B7 O3 Sn3 125.18(15) . . ?
B4 O2 Sn2 133.09(15) . . ?
B1 O1 Sn1 130.90(15) . . ?
C73 N9 B6 129.42(19) . . ?
C58 N9 C73 120.77(19) . . ?
C58 N9 B6 108.16(18) . . ?
C31 N6 B2 131.8(2) . . ?
C6 N6 C31 120.31(19) . . ?
C6 N6 B2 107.89(19) . . ?
C43 N5 B2 128.91(19) . . ?
C5 N5 C43 121.29(19) . . ?
C5 N5 B2 108.14(18) . . ?
B6 N7 C55 120.54(18) . . ?
B6 N7 B4 131.77(19) . . ?
B4 N7 C55 106.86(18) . . ?
C57 N10 C61 120.99(19) . . ?
C57 N10 B6 108.29(19) . . ?
C61 N10 B6 129.44(19) . . ?
C127 N15 B9 134.14(19) . . ?
C111 N15 C127 116.42(18) . . ?
C111 N15 B9 108.21(19) . . ?
C85 N11 B5 134.71(19) . . ?
C60 N11 C85 117.52(18) . . ?
C60 N11 B5 107.57(19) . . ?
B7 N14 C109 107.05(18) . . ?
B8 N14 C109 120.51(18) . . ?
B8 N14 B7 130.46(19) . . ?
B2 N2 C1 120.75(18) . . ?
B2 N2 B1 130.70(19) . . ?
B1 N2 C1 107.16(18) . . ?
C151 N17 B8 127.10(19) . . ?
C113 N17 C151 121.72(19) . . ?
C113 N17 B8 108.51(19) . . ?
B4 N8 C56 104.78(17) . . ?
B5 N8 C56 120.40(19) . . ?
B5 N8 B4 134.8(2) . . ?
C19 N4 B3 134.14(19) . . ?
C4 N4 C19 116.86(19) . . ?
C4 N4 B3 108.97(18) . . ?
C114 N18 C139 121.96(19) . . ?
C114 N18 B8 108.48(19) . . ?
C139 N18 B8 129.5(2) . . ?
B1 N1 C2 104.37(17) . . ?
B3 N1 C2 120.84(19) . . ?
B3 N1 B1 134.78(19) . . ?
B7 N13 C110 104.86(18) . . ?
B9 N13 B7 131.6(2) . . ?
B9 N13 C110 122.1(2) . . ?
C7 N3 B3 135.49(19) . . ?
C3 N3 C7 116.60(19) . . ?
C3 N3 B3 107.84(19) . . ?
C97 N12 B5 132.74(19) . . ?
C59 N12 C97 118.0(2) . . ?
C59 N12 B5 108.3(2) . . ?
C115 N16 B9 131.8(2) . . ?
C112 N16 C115 119.42(19) . . ?
C112 N16 B9 108.74(19) . . ?
C44 C43 N5 119.8(2) . . ?
C48 C43 N5 118.8(2) . . ?
C48 C43 C44 121.4(2) . . ?
C85 C86 C91 123.1(2) . . ?
C87 C86 C85 118.0(2) . . ?
C87 C86 C91 118.7(2) . . ?
C74 C73 N9 119.7(2) . . ?
C74 C73 C78 121.5(2) . . ?
C78 C73 N9 118.8(2) . . ?
C127 C128 C133 122.2(2) . . ?
C129 C128 C127 118.1(2) . . ?
C129 C128 C133 119.6(2) . . ?
C127 C132 C136 122.1(2) . . ?
C131 C132 C127 118.6(2) . . ?
C131 C132 C136 119.1(2) . . ?
C86 C85 N11 120.2(2) . . ?
C90 C85 N11 118.8(2) . . ?
C90 C85 C86 120.9(2) . . ?
C156 C151 N17 120.0(2) . . ?
C156 C151 C152 121.3(2) . . ?
C152 C151 N17 118.7(2) . . ?
C128 C127 N15 118.9(2) . . ?
C132 C127 N15 119.8(2) . . ?
C132 C127 C128 120.9(2) . . ?
C128 C129 H129 119.4 . . ?
C130 C129 C128 121.3(2) . . ?
C130 C129 H129 119.4 . . ?
C151 C156 C160 121.8(2) . . ?
C155 C156 C151 117.7(2) . . ?
C155 C156 C160 120.5(2) . . ?
C20 C19 N4 119.4(2) . . ?
C20 C19 C24 121.8(2) . . ?
C24 C19 N4 118.74(19) . . ?
C43 C44 C49 121.5(2) . . ?
C45 C44 C43 118.0(2) . . ?
C45 C44 C49 120.5(2) . . ?
C73 C74 C75 118.2(2) . . ?
C73 C74 C79 121.9(2) . . ?
C75 C74 C79 119.9(2) . . ?
C19 C20 C25 121.0(2) . . ?
C21 C20 C19 118.1(2) . . ?
C21 C20 C25 120.9(2) . . ?
N18 C114 H114 125.3 . . ?
C113 C114 N18 109.5(2) . . ?
C113 C114 H114 125.3 . . ?
C20 C21 H21 119.6 . . ?
C22 C21 C20 120.8(2) . . ?
C22 C21 H21 119.6 . . ?
C144 C139 N18 119.1(2) . . ?
C144 C139 C140 121.7(2) . . ?
C140 C139 N18 119.1(2) . . ?
C73 C78 C82 121.9(2) . . ?
C77 C78 C73 118.2(2) . . ?
C77 C78 C82 119.8(2) . . ?
C7 C12 C16 123.5(2) . . ?
C11 C12 C7 118.2(2) . . ?
C11 C12 C16 118.2(2) . . ?
N10 C57 H57 125.2 . . ?
C58 C57 N10 109.5(2) . . ?
C58 C57 H57 125.2 . . ?
N1 C2 H2A 111.0 . . ?
N1 C2 H2B 111.0 . . ?
N1 C2 C1 103.94(18) . . ?
H2A C2 H2B 109.0 . . ?
C1 C2 H2A 111.0 . . ?
C1 C2 H2B 111.0 . . ?
C132 C131 H131 119.4 . . ?
C130 C131 C132 121.2(2) . . ?
C130 C131 H131 119.4 . . ?
N9 C58 H58 125.2 . . ?
C57 C58 N9 109.6(2) . . ?
C57 C58 H58 125.2 . . ?
C102 C97 N12 119.8(2) . . ?
C102 C97 C98 121.2(2) . . ?
C98 C97 N12 119.0(2) . . ?
C19 C24 C28 121.5(2) . . ?
C23 C24 C19 117.9(2) . . ?
C23 C24 C28 120.6(2) . . ?
C32 C31 N6 119.7(2) . . ?
C32 C31 C36 121.6(2) . . ?
C36 C31 N6 118.6(2) . . ?
C156 C155 H155 119.3 . . ?
C154 C155 C156 121.4(2) . . ?
C154 C155 H155 119.3 . . ?
N17 C113 H113 125.2 . . ?
C114 C113 N17 109.6(2) . . ?
C114 C113 H113 125.2 . . ?
C85 C90 C94 120.8(2) . . ?
C89 C90 C85 118.4(2) . . ?
C89 C90 C94 120.7(2) . . ?
C62 C61 N10 119.7(2) . . ?
C62 C61 C66 122.0(2) . . ?
C66 C61 N10 118.3(2) . . ?
C12 C7 N3 119.8(2) . . ?
C12 C7 C8 121.1(2) . . ?
C8 C7 N3 118.8(2) . . ?
C151 C152 C157 121.7(2) . . ?
C153 C152 C151 118.5(2) . . ?
C153 C152 C157 119.6(2) . . ?
C11 C10 H10 120.0 . . ?
C11 C10 C9 120.1(2) . . ?
C9 C10 H10 120.0 . . ?
C74 C75 H75 119.6 . . ?
C76 C75 C74 120.9(2) . . ?
C76 C75 H75 119.6 . . ?
C129 C130 C131 119.9(2) . . ?
C129 C130 H130 120.1 . . ?
C131 C130 H130 120.1 . . ?
C156 C160 H160 107.9 . . ?
C156 C160 C161 111.2(2) . . ?
C156 C160 C162 113.1(2) . . ?
C161 C160 H160 107.9 . . ?
C162 C160 H160 107.9 . . ?
C162 C160 C161 108.6(2) . . ?
N6 C6 H6 125.0 . . ?
C5 C6 N6 110.0(2) . . ?
C5 C6 H6 125.0 . . ?
C12 C11 H11 119.6 . . ?
C10 C11 C12 120.9(3) . . ?
C10 C11 H11 119.6 . . ?
C152 C153 H153 119.5 . . ?
C154 C153 C152 121.0(2) . . ?
C154 C153 H153 119.5 . . ?
C86 C87 H87 119.3 . . ?
C88 C87 C86 121.4(2) . . ?
C88 C87 H87 119.3 . . ?
C139 C144 C148 121.5(2) . . ?
C143 C144 C139 118.0(2) . . ?
C143 C144 C148 120.5(2) . . ?
C7 C8 C13 120.8(2) . . ?
C9 C8 C7 118.1(2) . . ?
C9 C8 C13 121.1(2) . . ?
C61 C62 C63 117.6(2) . . ?
C61 C62 C67 120.6(2) . . ?
C63 C62 C67 121.8(2) . . ?
C97 C102 C106 122.4(2) . . ?
C101 C102 C97 117.9(2) . . ?
C101 C102 C106 119.7(2) . . ?
C74 C79 H79 107.8 . . ?
C74 C79 C80 112.2(2) . . ?
C74 C79 C81 111.0(2) . . ?
C80 C79 H79 107.8 . . ?
C81 C79 H79 107.8 . . ?
C81 C79 C80 110.0(2) . . ?
C61 C66 C70 121.9(2) . . ?
C65 C66 C61 117.9(2) . . ?
C65 C66 C70 120.1(2) . . ?
C10 C9 C8 121.5(3) . . ?
C10 C9 H9 119.2 . . ?
C8 C9 H9 119.2 . . ?
C155 C154 C153 119.9(2) . . ?
C155 C154 H154 120.0 . . ?
C153 C154 H154 120.0 . . ?
N2 C1 C2 103.70(18) . . ?
N2 C1 H1A 111.0 . . ?
N2 C1 H1B 111.0 . . ?
C2 C1 H1A 111.0 . . ?
C2 C1 H1B 111.0 . . ?
H1A C1 H1B 109.0 . . ?
N4 C4 H4 125.2 . . ?
C3 C4 N4 109.6(2) . . ?
C3 C4 H4 125.2 . . ?
N15 C111 H111 125.1 . . ?
C112 C111 N15 109.8(2) . . ?
C112 C111 H111 125.1 . . ?
C43 C48 C52 122.1(2) . . ?
C47 C48 C43 118.2(2) . . ?
C47 C48 C52 119.6(2) . . ?
C116 C115 N16 119.3(2) . . ?
C120 C115 N16 119.1(2) . . ?
C120 C115 C116 121.5(2) . . ?
C62 C63 H63 119.2 . . ?
C64 C63 C62 121.5(3) . . ?
C64 C63 H63 119.2 . . ?
C90 C89 H89 119.1 . . ?
C88 C89 C90 121.8(2) . . ?
C88 C89 H89 119.1 . . ?
C44 C49 H49 107.9 . . ?
C44 C49 C50 113.0(2) . . ?
C44 C49 C51 110.4(2) . . ?
C50 C49 H49 107.9 . . ?
C51 C49 H49 107.9 . . ?
C51 C49 C50 109.5(2) . . ?
C86 C91 H91 108.4 . . ?
C86 C91 C93 109.7(2) . . ?
C86 C91 C92 113.0(2) . . ?
C93 C91 H91 108.4 . . ?
C92 C91 H91 108.4 . . ?
C92 C91 C93 108.9(2) . . ?
C87 C88 C89 119.5(2) . . ?
C87 C88 H88 120.2 . . ?
C89 C88 H88 120.2 . . ?
N7 C55 H55A 111.0 . . ?
N7 C55 H55B 111.0 . . ?
N7 C55 C56 103.58(18) . . ?
H55A C55 H55B 109.0 . . ?
C56 C55 H55A 111.0 . . ?
C56 C55 H55B 111.0 . . ?
C31 C32 C33 118.2(3) . . ?
C31 C32 C37 116.5(14) . . ?
C31 C32 C37A 123.4(5) . . ?
C33 C32 C37 125.3(14) . . ?
C33 C32 C37A 118.3(5) . . ?
C44 C45 H45 119.4 . . ?
C46 C45 C44 121.2(2) . . ?
C46 C45 H45 119.4 . . ?
N8 C56 C55 104.05(18) . . ?
N8 C56 H56A 110.9 . . ?
N8 C56 H56B 110.9 . . ?
C55 C56 H56A 110.9 . . ?
C55 C56 H56B 110.9 . . ?
H56A C56 H56B 109.0 . . ?
C21 C22 H22 119.9 . . ?
C23 C22 C21 120.3(2) . . ?
C23 C22 H22 119.9 . . ?
C132 C136 H136 108.0 . . ?
C132 C136 C137 112.8(2) . . ?
C132 C136 C138 109.41(19) . . ?
C137 C136 H136 108.0 . . ?
C137 C136 C138 110.4(2) . . ?
C138 C136 H136 108.0 . . ?
C78 C82 H82 107.7 . . ?
C78 C82 C83 113.2(2) . . ?
C78 C82 C84 109.3(2) . . ?
C83 C82 H82 107.7 . . ?
C83 C82 C84 110.9(2) . . ?
C84 C82 H82 107.7 . . ?
C160 C161 H16A 109.5 . . ?
C160 C161 H16B 109.5 . . ?
C160 C161 H16C 109.5 . . ?
H16A C161 H16B 109.5 . . ?
H16A C161 H16C 109.5 . . ?
H16B C161 H16C 109.5 . . ?
N5 C5 H5 125.3 . . ?
C6 C5 N5 109.5(2) . . ?
C6 C5 H5 125.3 . . ?
C102 C106 H106 108.0 . . ?
C102 C106 C108 111.6(2) . . ?
C107 C106 C102 111.9(2) . . ?
C107 C106 H106 108.0 . . ?
C107 C106 C108 109.2(2) . . ?
C108 C106 H106 108.0 . . ?
C119 C118 H118 119.7 . . ?
C117 C118 H118 119.7 . . ?
C117 C118 C119 120.6(3) . . ?
C152 C157 H157 108.3 . . ?
C152 C157 C158 108.9(2) . . ?
C159 C157 C152 113.3(2) . . ?
C159 C157 H157 108.3 . . ?
C159 C157 C158 109.8(2) . . ?
C158 C157 H157 108.3 . . ?
C139 C140 C145 122.4(2) . . ?
C141 C140 C139 117.6(3) . . ?
C141 C140 C145 120.0(2) . . ?
C90 C94 H94 107.3 . . ?
C90 C94 C96 109.4(2) . . ?
C90 C94 C95 113.8(2) . . ?
C96 C94 H94 107.3 . . ?
C95 C94 H94 107.3 . . ?
C95 C94 C96 111.4(2) . . ?
C143 C142 H142 120.0 . . ?
C141 C142 H142 120.0 . . ?
C141 C142 C143 120.0(2) . . ?
N16 C112 H112 125.1 . . ?
C111 C112 N16 109.7(2) . . ?
C111 C112 H112 125.1 . . ?
C20 C25 H25 107.1 . . ?
C20 C25 C26 113.6(2) . . ?
C20 C25 C27 110.5(2) . . ?
C26 C25 H25 107.1 . . ?
C26 C25 C27 110.9(2) . . ?
C27 C25 H25 107.1 . . ?
C49 C50 H50A 109.5 . . ?
C49 C50 H50B 109.5 . . ?
C49 C50 H50C 109.5 . . ?
H50A C50 H50B 109.5 . . ?
H50A C50 H50C 109.5 . . ?
H50B C50 H50C 109.5 . . ?
C24 C23 H23 119.4 . . ?
C22 C23 C24 121.2(2) . . ?
C22 C23 H23 119.4 . . ?
C97 C98 C103 121.6(3) . . ?
C99 C98 C97 118.3(2) . . ?
C99 C98 C103 120.0(2) . . ?
N3 C3 H3 124.8 . . ?
C4 C3 N3 110.3(2) . . ?
C4 C3 H3 124.8 . . ?
C144 C143 H143 119.5 . . ?
C142 C143 C144 121.0(3) . . ?
C142 C143 H143 119.5 . . ?
C140 C141 H141 119.3 . . ?
C142 C141 C140 121.4(3) . . ?
C142 C141 H141 119.3 . . ?
N11 C60 H60 125.0 . . ?
C59 C60 N11 110.0(2) . . ?
C59 C60 H60 125.0 . . ?
C128 C133 H133 108.3 . . ?
C128 C133 C135 112.9(2) . . ?
C128 C133 C134 110.6(2) . . ?
C135 C133 H133 108.3 . . ?
C135 C133 C134 108.3(2) . . ?
C134 C133 H133 108.3 . . ?
C102 C101 H101 119.3 . . ?
C100 C101 C102 121.3(2) . . ?
C100 C101 H101 119.3 . . ?
C31 C36 C40 121.6(2) . . ?
C35 C36 C31 117.4(3) . . ?
C35 C36 C40 121.0(2) . . ?
C79 C80 H80A 109.5 . . ?
C79 C80 H80B 109.5 . . ?
C79 C80 H80C 109.5 . . ?
H80A C80 H80B 109.5 . . ?
H80A C80 H80C 109.5 . . ?
H80B C80 H80C 109.5 . . ?
C160 C162 H16D 109.5 . . ?
C160 C162 H16E 109.5 . . ?
C160 C162 H16F 109.5 . . ?
H16D C162 H16E 109.5 . . ?
H16D C162 H16F 109.5 . . ?
H16E C162 H16F 109.5 . . ?
C115 C116 C121 121.7(2) . . ?
C117 C116 C115 117.7(2) . . ?
C117 C116 C121 120.6(2) . . ?
C66 C65 H65 119.6 . . ?
C64 C65 C66 120.8(2) . . ?
C64 C65 H65 119.6 . . ?
N14 C109 H10A 110.8 . . ?
N14 C109 H10B 110.8 . . ?
N14 C109 C110 104.86(19) . . ?
H10A C109 H10B 108.9 . . ?
C110 C109 H10A 110.8 . . ?
C110 C109 H10B 110.8 . . ?
C98 C99 H99 119.5 . . ?
C100 C99 C98 120.9(2) . . ?
C100 C99 H99 119.5 . . ?
C45 C46 H46 120.0 . . ?
C45 C46 C47 120.0(2) . . ?
C47 C46 H46 120.0 . . ?
C75 C76 H76 119.9 . . ?
C75 C76 C77 120.3(2) . . ?
C77 C76 H76 119.9 . . ?
C24 C28 H28 108.1 . . ?
C24 C28 C29 109.9(2) . . ?
C24 C28 C30 112.4(2) . . ?
C29 C28 H28 108.1 . . ?
C30 C28 H28 108.1 . . ?
C30 C28 C29 110.2(3) . . ?
C63 C64 C65 120.2(2) . . ?
C63 C64 H64 119.9 . . ?
C65 C64 H64 119.9 . . ?
C32 C33 H33 119.6 . . ?
C34 C33 C32 120.9(3) . . ?
C34 C33 H33 119.6 . . ?
C62 C67 H67 107.8 . . ?
C69 C67 C62 109.9(2) . . ?
C69 C67 H67 107.8 . . ?
C68 C67 C62 113.6(2) . . ?
C68 C67 H67 107.8 . . ?
C68 C67 C69 109.8(2) . . ?
C36 C35 H35 119.1 . . ?
C34 C35 C36 121.8(3) . . ?
C34 C35 H35 119.1 . . ?
C49 C51 H51A 109.5 . . ?
C49 C51 H51B 109.5 . . ?
C49 C51 H51C 109.5 . . ?
H51A C51 H51B 109.5 . . ?
H51A C51 H51C 109.5 . . ?
H51B C51 H51C 109.5 . . ?
C78 C77 H77 119.5 . . ?
C76 C77 C78 121.0(2) . . ?
C76 C77 H77 119.5 . . ?
C66 C70 H70 107.4 . . ?
C66 C70 C72 112.3(2) . . ?
C71 C70 C66 112.8(2) . . ?
C71 C70 H70 107.4 . . ?
C71 C70 C72 109.3(2) . . ?
C72 C70 H70 107.4 . . ?
C12 C16 H16 108.1 . . ?
C12 C16 C17 112.8(2) . . ?
C12 C16 C18 110.3(2) . . ?
C17 C16 H16 108.1 . . ?
C17 C16 C18 109.3(2) . . ?
C18 C16 H16 108.1 . . ?
C136 C137 H13A 109.5 . . ?
C136 C137 H13B 109.5 . . ?
C136 C137 H13C 109.5 . . ?
H13A C137 H13B 109.5 . . ?
H13A C137 H13C 109.5 . . ?
H13B C137 H13C 109.5 . . ?
C144 C148 H148 107.5 . . ?
C149 C148 C144 112.0(2) . . ?
C149 C148 H148 107.5 . . ?
C150 C148 C144 111.9(2) . . ?
C150 C148 H148 107.5 . . ?
C150 C148 C149 110.0(2) . . ?
C33 C34 H34 119.9 . . ?
C35 C34 C33 120.1(3) . . ?
C35 C34 H34 119.9 . . ?
C67 C69 H69A 109.5 . . ?
C67 C69 H69B 109.5 . . ?
C67 C69 H69C 109.5 . . ?
H69A C69 H69B 109.5 . . ?
H69A C69 H69C 109.5 . . ?
H69B C69 H69C 109.5 . . ?
C101 C100 H100 119.8 . . ?
C99 C100 C101 120.4(3) . . ?
C99 C100 H100 119.8 . . ?
C115 C120 C124 121.8(2) . . ?
C119 C120 C115 118.2(2) . . ?
C119 C120 C124 120.1(3) . . ?
C48 C47 H47 119.5 . . ?
C46 C47 C48 121.1(2) . . ?
C46 C47 H47 119.5 . . ?
N12 C59 H59 124.9 . . ?
C60 C59 N12 110.3(2) . . ?
C60 C59 H59 124.9 . . ?
C91 C93 H93A 109.5 . . ?
C91 C93 H93B 109.5 . . ?
C91 C93 H93C 109.5 . . ?
H93A C93 H93B 109.5 . . ?
H93A C93 H93C 109.5 . . ?
H93B C93 H93C 109.5 . . ?
N7 B6 N9 128.8(2) . . ?
N7 B6 N10 126.7(2) . . ?
N10 B6 N9 104.37(19) . . ?
N5 B2 N6 104.44(19) . . ?
N2 B2 N6 127.2(2) . . ?
N2 B2 N5 128.3(2) . . ?
C48 C52 H52 107.9 . . ?
C48 C52 C53 113.3(2) . . ?
C48 C52 C54 109.3(2) . . ?
C53 C52 H52 107.9 . . ?
C53 C52 C54 110.3(3) . . ?
C54 C52 H52 107.9 . . ?
C36 C40 H40 107.1 . . ?
C36 C40 C42 114.5(2) . . ?
C36 C40 C41 111.1(2) . . ?
C42 C40 H40 107.1 . . ?
C42 C40 C41 109.5(2) . . ?
C41 C40 H40 107.1 . . ?
O3 B7 N14 124.2(2) . . ?
O3 B7 N13 126.4(2) . . ?
N14 B7 N13 109.40(19) . . ?
N13 C110 C109 104.4(2) . . ?
N13 C110 H11A 110.9 . . ?
N13 C110 H11B 110.9 . . ?
C109 C110 H11A 110.9 . . ?
C109 C110 H11B 110.9 . . ?
H11A C110 H11B 108.9 . . ?
C82 C83 H83A 109.5 . . ?
C82 C83 H83B 109.5 . . ?
C82 C83 H83C 109.5 . . ?
H83A C83 H83B 109.5 . . ?
H83A C83 H83C 109.5 . . ?
H83B C83 H83C 109.5 . . ?
C118 C119 C120 120.9(3) . . ?
C118 C119 H119 119.6 . . ?
C120 C119 H119 119.6 . . ?
N14 B8 N17 128.8(2) . . ?
N14 B8 N18 127.2(2) . . ?
N17 B8 N18 103.95(19) . . ?
C8 C13 H13 107.3 . . ?
C8 C13 C15 110.3(2) . . ?
C8 C13 C14 113.2(2) . . ?
C15 C13 H13 107.3 . . ?
C15 C13 C14 111.1(3) . . ?
C14 C13 H13 107.3 . . ?
O2 B4 N7 123.2(2) . . ?
O2 B4 N8 127.7(2) . . ?
N7 B4 N8 109.1(2) . . ?
C79 C81 H81A 109.5 . . ?
C79 C81 H81B 109.5 . . ?
C79 C81 H81C 109.5 . . ?
H81A C81 H81B 109.5 . . ?
H81A C81 H81C 109.5 . . ?
H81B C81 H81C 109.5 . . ?
C91 C92 H92A 109.5 . . ?
C91 C92 H92B 109.5 . . ?
C91 C92 H92C 109.5 . . ?
H92A C92 H92B 109.5 . . ?
H92A C92 H92C 109.5 . . ?
H92B C92 H92C 109.5 . . ?
C25 C26 H26A 109.5 . . ?
C25 C26 H26B 109.5 . . ?
C25 C26 H26C 109.5 . . ?
H26A C26 H26B 109.5 . . ?
H26A C26 H26C 109.5 . . ?
H26B C26 H26C 109.5 . . ?
C94 C96 H96A 109.5 . . ?
C94 C96 H96B 109.5 . . ?
C94 C96 H96C 109.5 . . ?
H96A C96 H96B 109.5 . . ?
H96A C96 H96C 109.5 . . ?
H96B C96 H96C 109.5 . . ?
C70 C71 H71A 109.5 . . ?
C70 C71 H71B 109.5 . . ?
C70 C71 H71C 109.5 . . ?
H71A C71 H71B 109.5 . . ?
H71A C71 H71C 109.5 . . ?
H71B C71 H71C 109.5 . . ?
C106 C107 H10C 109.5 . . ?
C106 C107 H10D 109.5 . . ?
C106 C107 H10E 109.5 . . ?
H10C C107 H10D 109.5 . . ?
H10C C107 H10E 109.5 . . ?
H10D C107 H10E 109.5 . . ?
C116 C121 H121 107.5 . . ?
C116 C121 C123 112.4(2) . . ?
C116 C121 C122 111.0(3) . . ?
C123 C121 H121 107.5 . . ?
C122 C121 H121 107.5 . . ?
C122 C121 C123 110.6(3) . . ?
C118 C117 C116 121.1(3) . . ?
C118 C117 H117 119.4 . . ?
C116 C117 H117 119.4 . . ?
O1 B1 N2 124.0(2) . . ?
O1 B1 N1 126.9(2) . . ?
N2 B1 N1 109.13(19) . . ?
C16 C17 H17A 109.5 . . ?
C16 C17 H17B 109.5 . . ?
C16 C17 H17C 109.5 . . ?
H17A C17 H17B 109.5 . . ?
H17A C17 H17C 109.5 . . ?
H17B C17 H17C 109.5 . . ?
C136 C138 H13D 109.5 . . ?
C136 C138 H13E 109.5 . . ?
C136 C138 H13F 109.5 . . ?
H13D C138 H13E 109.5 . . ?
H13D C138 H13F 109.5 . . ?
H13E C138 H13F 109.5 . . ?
C67 C68 H68A 109.5 . . ?
C67 C68 H68B 109.5 . . ?
C67 C68 H68C 109.5 . . ?
H68A C68 H68B 109.5 . . ?
H68A C68 H68C 109.5 . . ?
H68B C68 H68C 109.5 . . ?
C140 C145 H145 107.8 . . ?
C140 C145 C146 113.5(2) . . ?
C140 C145 C147 109.8(3) . . ?
C146 C145 H145 107.8 . . ?
C146 C145 C147 110.0(3) . . ?
C147 C145 H145 107.8 . . ?
C157 C159 H15D 109.5 . . ?
C157 C159 H15E 109.5 . . ?
C157 C159 H15F 109.5 . . ?
H15D C159 H15E 109.5 . . ?
H15D C159 H15F 109.5 . . ?
H15E C159 H15F 109.5 . . ?
C82 C84 H84A 109.5 . . ?
C82 C84 H84B 109.5 . . ?
C82 C84 H84C 109.5 . . ?
H84A C84 H84B 109.5 . . ?
H84A C84 H84C 109.5 . . ?
H84B C84 H84C 109.5 . . ?
C94 C95 H95A 109.5 . . ?
C94 C95 H95B 109.5 . . ?
C94 C95 H95C 109.5 . . ?
H95A C95 H95B 109.5 . . ?
H95A C95 H95C 109.5 . . ?
H95B C95 H95C 109.5 . . ?
C157 C158 H15G 109.5 . . ?
C157 C158 H15H 109.5 . . ?
C157 C158 H15I 109.5 . . ?
H15G C158 H15H 109.5 . . ?
H15G C158 H15I 109.5 . . ?
H15H C158 H15I 109.5 . . ?
C133 C135 H13G 109.5 . . ?
C133 C135 H13H 109.5 . . ?
C133 C135 H13I 109.5 . . ?
H13G C135 H13H 109.5 . . ?
H13G C135 H13I 109.5 . . ?
H13H C135 H13I 109.5 . . ?
C40 C42 H42A 109.5 . . ?
C40 C42 H42B 109.5 . . ?
C40 C42 H42C 109.5 . . ?
H42A C42 H42B 109.5 . . ?
H42A C42 H42C 109.5 . . ?
H42B C42 H42C 109.5 . . ?
C70 C72 H72A 109.5 . . ?
C70 C72 H72B 109.5 . . ?
C70 C72 H72C 109.5 . . ?
H72A C72 H72B 109.5 . . ?
H72A C72 H72C 109.5 . . ?
H72B C72 H72C 109.5 . . ?
C32 C37 H37 107.9 . . ?
C32 C37 C38 119(2) . . ?
C38 C37 H37 107.9 . . ?
C39 C37 C32 115.4(19) . . ?
C39 C37 H37 107.9 . . ?
C39 C37 C38 99(2) . . ?
N13 B9 N15 129.6(2) . . ?
N13 B9 N16 126.8(2) . . ?
N16 B9 N15 103.40(19) . . ?
C98 C103 H103 107.9 . . ?
C98 C103 C105 111.9(3) . . ?
C104 C103 C98 111.7(3) . . ?
C104 C103 H103 107.9 . . ?
C104 C103 C105 109.4(3) . . ?
C105 C103 H103 107.9 . . ?
C40 C41 H41A 109.5 . . ?
C40 C41 H41B 109.5 . . ?
C40 C41 H41C 109.5 . . ?
H41A C41 H41B 109.5 . . ?
H41A C41 H41C 109.5 . . ?
H41B C41 H41C 109.5 . . ?
C121 C123 H12A 109.5 . . ?
C121 C123 H12B 109.5 . . ?
C121 C123 H12C 109.5 . . ?
H12A C123 H12B 109.5 . . ?
H12A C123 H12C 109.5 . . ?
H12B C123 H12C 109.5 . . ?
C25 C27 H27A 109.5 . . ?
C25 C27 H27B 109.5 . . ?
C25 C27 H27C 109.5 . . ?
H27A C27 H27B 109.5 . . ?
H27A C27 H27C 109.5 . . ?
H27B C27 H27C 109.5 . . ?
N4 B3 N3 103.23(19) . . ?
N1 B3 N4 126.0(2) . . ?
N1 B3 N3 130.6(2) . . ?
C148 C149 H14D 109.5 . . ?
C148 C149 H14E 109.5 . . ?
C148 C149 H14F 109.5 . . ?
H14D C149 H14E 109.5 . . ?
H14D C149 H14F 109.5 . . ?
H14E C149 H14F 109.5 . . ?
C121 C122 H12D 109.5 . . ?
C121 C122 H12E 109.5 . . ?
C121 C122 H12F 109.5 . . ?
H12D C122 H12E 109.5 . . ?
H12D C122 H12F 109.5 . . ?
H12E C122 H12F 109.5 . . ?
C133 C134 H13J 109.5 . . ?
C133 C134 H13K 109.5 . . ?
C133 C134 H13L 109.5 . . ?
H13J C134 H13K 109.5 . . ?
H13J C134 H13L 109.5 . . ?
H13K C134 H13L 109.5 . . ?
C52 C53 H53A 109.5 . . ?
C52 C53 H53B 109.5 . . ?
C52 C53 H53C 109.5 . . ?
H53A C53 H53B 109.5 . . ?
H53A C53 H53C 109.5 . . ?
H53B C53 H53C 109.5 . . ?
N8 B5 N11 129.7(2) . . ?
N8 B5 N12 126.2(2) . . ?
N12 B5 N11 103.83(19) . . ?
C16 C18 H18A 109.5 . . ?
C16 C18 H18B 109.5 . . ?
C16 C18 H18C 109.5 . . ?
H18A C18 H18B 109.5 . . ?
H18A C18 H18C 109.5 . . ?
H18B C18 H18C 109.5 . . ?
C13 C15 H15A 109.5 . . ?
C13 C15 H15B 109.5 . . ?
C13 C15 H15C 109.5 . . ?
H15A C15 H15B 109.5 . . ?
H15A C15 H15C 109.5 . . ?
H15B C15 H15C 109.5 . . ?
C28 C29 H29A 109.5 . . ?
C28 C29 H29B 109.5 . . ?
C28 C29 H29C 109.5 . . ?
H29A C29 H29B 109.5 . . ?
H29A C29 H29C 109.5 . . ?
H29B C29 H29C 109.5 . . ?
C106 C108 H10F 109.5 . . ?
C106 C108 H10G 109.5 . . ?
C106 C108 H10H 109.5 . . ?
H10F C108 H10G 109.5 . . ?
H10F C108 H10H 109.5 . . ?
H10G C108 H10H 109.5 . . ?
C52 C54 H54A 109.5 . . ?
C52 C54 H54B 109.5 . . ?
C52 C54 H54C 109.5 . . ?
H54A C54 H54B 109.5 . . ?
H54A C54 H54C 109.5 . . ?
H54B C54 H54C 109.5 . . ?
C148 C150 H15J 109.5 . . ?
C148 C150 H15K 109.5 . . ?
C148 C150 H15L 109.5 . . ?
H15J C150 H15K 109.5 . . ?
H15J C150 H15L 109.5 . . ?
H15K C150 H15L 109.5 . . ?
C28 C30 H30A 109.5 . . ?
C28 C30 H30B 109.5 . . ?
C28 C30 H30C 109.5 . . ?
H30A C30 H30B 109.5 . . ?
H30A C30 H30C 109.5 . . ?
H30B C30 H30C 109.5 . . ?
C145 C146 H14G 109.5 . . ?
C145 C146 H14H 109.5 . . ?
C145 C146 H14I 109.5 . . ?
H14G C146 H14H 109.5 . . ?
H14G C146 H14I 109.5 . . ?
H14H C146 H14I 109.5 . . ?
C120 C124 H124 107.9 . . ?
C125 C124 C120 113.7(3) . . ?
C125 C124 H124 107.9 . . ?
C126 C124 C120 109.5(3) . . ?
C126 C124 H124 107.9 . . ?
C126 C124 C125 109.6(3) . . ?
C103 C104 H10I 109.5 . . ?
C103 C104 H10J 109.5 . . ?
C103 C104 H10K 109.5 . . ?
H10I C104 H10J 109.5 . . ?
H10I C104 H10K 109.5 . . ?
H10J C104 H10K 109.5 . . ?
C145 C147 H14J 109.5 . . ?
C145 C147 H14K 109.5 . . ?
C145 C147 H14L 109.5 . . ?
H14J C147 H14K 109.5 . . ?
H14J C147 H14L 109.5 . . ?
H14K C147 H14L 109.5 . . ?
C13 C14 H14A 109.5 . . ?
C13 C14 H14B 109.5 . . ?
C13 C14 H14C 109.5 . . ?
H14A C14 H14B 109.5 . . ?
H14A C14 H14C 109.5 . . ?
H14B C14 H14C 109.5 . . ?
C124 C125 H12G 109.5 . . ?
C124 C125 H12H 109.5 . . ?
C124 C125 H12I 109.5 . . ?
H12G C125 H12H 109.5 . . ?
H12G C125 H12I 109.5 . . ?
H12H C125 H12I 109.5 . . ?
C103 C105 H10L 109.5 . . ?
C103 C105 H10M 109.5 . . ?
C103 C105 H10N 109.5 . . ?
H10L C105 H10M 109.5 . . ?
H10L C105 H10N 109.5 . . ?
H10M C105 H10N 109.5 . . ?
C37 C38 H38A 109.5 . . ?
C37 C38 H38B 109.5 . . ?
C37 C38 H38C 109.5 . . ?
H38A C38 H38B 109.5 . . ?
H38A C38 H38C 109.5 . . ?
H38B C38 H38C 109.5 . . ?
C124 C126 H12J 109.5 . . ?
C124 C126 H12K 109.5 . . ?
C124 C126 H12L 109.5 . . ?
H12J C126 H12K 109.5 . . ?
H12J C126 H12L 109.5 . . ?
H12K C126 H12L 109.5 . . ?
C37 C39 H39A 109.5 . . ?
C37 C39 H39B 109.5 . . ?
C37 C39 H39C 109.5 . . ?
H39A C39 H39B 109.5 . . ?
H39A C39 H39C 109.5 . . ?
H39B C39 H39C 109.5 . . ?
C32 C37A H37A 108.3 . . ?
C32 C37A C38A 108.0(7) . . ?
C39A C37A C32 110.3(7) . . ?
C39A C37A H37A 108.3 . . ?
C39A C37A C38A 113.4(9) . . ?
C38A C37A H37A 108.3 . . ?
C37A C39A H39D 109.5 . . ?
C37A C39A H39E 109.5 . . ?
C37A C39A H39F 109.5 . . ?
H39D C39A H39E 109.5 . . ?
H39D C39A H39F 109.5 . . ?
H39E C39A H39F 109.5 . . ?
C37A C38A H38D 109.5 . . ?
C37A C38A H38E 109.5 . . ?
C37A C38A H38F 109.5 . . ?
H38D C38A H38E 109.5 . . ?
H38D C38A H38F 109.5 . . ?
H38E C38A H38F 109.5 . . ?

loop_
_geom_bond_atom_site_label_1
_geom_bond_atom_site_label_2
_geom_bond_distance
_geom_bond_site_symmetry_2
_geom_bond_publ_flag
Sn3 Cl3 2.4331(8) . ?
Sn3 O3 1.9975(16) . ?
Sn1 Cl1 2.4382(8) . ?
Sn1 O1 1.9927(16) . ?
Sn2 Cl2 2.4385(8) . ?
Sn2 O2 1.9914(16) . ?
O3 B7 1.353(3) . ?
O2 B4 1.344(3) . ?
O1 B1 1.348(3) . ?
N9 C73 1.427(3) . ?
N9 C58 1.404(3) . ?
N9 B6 1.446(3) . ?
N6 C31 1.436(3) . ?
N6 C6 1.403(3) . ?
N6 B2 1.446(3) . ?
N5 C43 1.427(3) . ?
N5 C5 1.407(3) . ?
N5 B2 1.443(3) . ?
N7 C55 1.471(3) . ?
N7 B6 1.431(3) . ?
N7 B4 1.449(3) . ?
N10 C57 1.405(3) . ?
N10 C61 1.434(3) . ?
N10 B6 1.442(3) . ?
N15 C127 1.437(3) . ?
N15 C111 1.407(3) . ?
N15 B9 1.461(3) . ?
N11 C85 1.432(3) . ?
N11 C60 1.411(3) . ?
N11 B5 1.465(3) . ?
N14 C109 1.473(3) . ?
N14 B7 1.448(3) . ?
N14 B8 1.431(3) . ?
N2 C1 1.470(3) . ?
N2 B2 1.435(3) . ?
N2 B1 1.445(3) . ?
N17 C151 1.429(3) . ?
N17 C113 1.402(3) . ?
N17 B8 1.446(3) . ?
N8 C56 1.484(3) . ?
N8 B4 1.456(3) . ?
N8 B5 1.438(3) . ?
N4 C19 1.436(3) . ?
N4 C4 1.396(3) . ?
N4 B3 1.456(3) . ?
N18 C114 1.402(3) . ?
N18 C139 1.430(3) . ?
N18 B8 1.449(3) . ?
N1 C2 1.483(3) . ?
N1 B1 1.463(3) . ?
N1 B3 1.432(3) . ?
N13 B7 1.453(3) . ?
N13 C110 1.487(3) . ?
N13 B9 1.430(3) . ?
N3 C7 1.430(3) . ?
N3 C3 1.407(3) . ?
N3 B3 1.464(3) . ?
N12 C97 1.427(3) . ?
N12 C59 1.400(3) . ?
N12 B5 1.451(3) . ?
N16 C115 1.434(3) . ?
N16 C112 1.402(3) . ?
N16 B9 1.454(3) . ?
C43 C44 1.406(3) . ?
C43 C48 1.405(3) . ?
C86 C85 1.414(3) . ?
C86 C87 1.402(4) . ?
C86 C91 1.529(3) . ?
C73 C74 1.399(3) . ?
C73 C78 1.408(3) . ?
C128 C127 1.415(3) . ?
C128 C129 1.402(3) . ?
C128 C133 1.522(3) . ?
C132 C127 1.402(3) . ?
C132 C131 1.395(3) . ?
C132 C136 1.523(3) . ?
C85 C90 1.412(3) . ?
C151 C156 1.405(3) . ?
C151 C152 1.409(3) . ?
C129 H129 0.9500 . ?
C129 C130 1.379(3) . ?
C156 C155 1.400(3) . ?
C156 C160 1.514(3) . ?
C19 C20 1.398(3) . ?
C19 C24 1.400(3) . ?
C44 C49 1.519(3) . ?
C44 C45 1.401(3) . ?
C74 C75 1.402(3) . ?
C74 C79 1.516(3) . ?
C20 C21 1.394(3) . ?
C20 C25 1.521(3) . ?
C114 H114 0.9500 . ?
C114 C113 1.343(3) . ?
C21 H21 0.9500 . ?
C21 C22 1.384(4) . ?
C139 C144 1.401(4) . ?
C139 C140 1.406(3) . ?
C78 C82 1.518(3) . ?
C78 C77 1.396(3) . ?
C12 C7 1.407(3) . ?
C12 C11 1.406(3) . ?
C12 C16 1.521(4) . ?
C57 H57 0.9500 . ?
C57 C58 1.340(3) . ?
C2 H2A 0.9900 . ?
C2 H2B 0.9900 . ?
C2 C1 1.514(3) . ?
C131 H131 0.9500 . ?
C131 C130 1.386(3) . ?
C58 H58 0.9500 . ?
C97 C102 1.399(3) . ?
C97 C98 1.409(3) . ?
C24 C23 1.395(3) . ?
C24 C28 1.519(3) . ?
C31 C32 1.392(4) . ?
C31 C36 1.415(4) . ?
C155 H155 0.9500 . ?
C155 C154 1.382(3) . ?
C113 H113 0.9500 . ?
C90 C89 1.387(3) . ?
C90 C94 1.522(3) . ?
C61 C62 1.396(3) . ?
C61 C66 1.409(3) . ?
C7 C8 1.410(3) . ?
C152 C153 1.387(3) . ?
C152 C157 1.528(3) . ?
C10 H10 0.9500 . ?
C10 C11 1.375(4) . ?
C10 C9 1.386(4) . ?
C75 H75 0.9500 . ?
C75 C76 1.381(4) . ?
C130 H130 0.9500 . ?
C160 H160 1.0000 . ?
C160 C161 1.532(3) . ?
C160 C162 1.529(3) . ?
C6 H6 0.9500 . ?
C6 C5 1.334(3) . ?
C11 H11 0.9500 . ?
C153 H153 0.9500 . ?
C153 C154 1.383(3) . ?
C87 H87 0.9500 . ?
C87 C88 1.384(4) . ?
C144 C143 1.393(3) . ?
C144 C148 1.527(3) . ?
C8 C9 1.386(3) . ?
C8 C13 1.525(4) . ?
C62 C63 1.397(3) . ?
C62 C67 1.530(4) . ?
C102 C106 1.523(3) . ?
C102 C101 1.390(3) . ?
C79 H79 1.0000 . ?
C79 C80 1.535(3) . ?
C79 C81 1.532(4) . ?
C66 C65 1.393(3) . ?
C66 C70 1.523(4) . ?
C9 H9 0.9500 . ?
C154 H154 0.9500 . ?
C1 H1A 0.9900 . ?
C1 H1B 0.9900 . ?
C4 H4 0.9500 . ?
C4 C3 1.331(3) . ?
C111 H111 0.9500 . ?
C111 C112 1.338(3) . ?
C48 C47 1.398(3) . ?
C48 C52 1.520(3) . ?
C115 C116 1.405(4) . ?
C115 C120 1.403(4) . ?
C63 H63 0.9500 . ?
C63 C64 1.376(4) . ?
C89 H89 0.9500 . ?
C89 C88 1.385(4) . ?
C49 H49 1.0000 . ?
C49 C50 1.533(4) . ?
C49 C51 1.532(3) . ?
C91 H91 1.0000 . ?
C91 C93 1.540(4) . ?
C91 C92 1.532(4) . ?
C88 H88 0.9500 . ?
C55 H55A 0.9900 . ?
C55 H55B 0.9900 . ?
C55 C56 1.507(3) . ?
C32 C33 1.400(4) . ?
C32 C37 1.44(3) . ?
C32 C37A 1.550(11) . ?
C45 H45 0.9500 . ?
C45 C46 1.381(4) . ?
C56 H56A 0.9900 . ?
C56 H56B 0.9900 . ?
C22 H22 0.9500 . ?
C22 C23 1.374(3) . ?
C136 H136 1.0000 . ?
C136 C137 1.524(3) . ?
C136 C138 1.536(3) . ?
C82 H82 1.0000 . ?
C82 C83 1.519(4) . ?
C82 C84 1.525(4) . ?
C161 H16A 0.9800 . ?
C161 H16B 0.9800 . ?
C161 H16C 0.9800 . ?
C5 H5 0.9500 . ?
C106 H106 1.0000 . ?
C106 C107 1.516(3) . ?
C106 C108 1.523(4) . ?
C118 H118 0.9500 . ?
C118 C119 1.377(4) . ?
C118 C117 1.372(4) . ?
C157 H157 1.0000 . ?
C157 C159 1.523(4) . ?
C157 C158 1.535(4) . ?
C140 C141 1.398(4) . ?
C140 C145 1.521(4) . ?
C94 H94 1.0000 . ?
C94 C96 1.531(4) . ?
C94 C95 1.531(3) . ?
C142 H142 0.9500 . ?
C142 C143 1.387(4) . ?
C142 C141 1.374(4) . ?
C112 H112 0.9500 . ?
C25 H25 1.0000 . ?
C25 C26 1.522(4) . ?
C25 C27 1.525(4) . ?
C50 H50A 0.9800 . ?
C50 H50B 0.9800 . ?
C50 H50C 0.9800 . ?
C23 H23 0.9500 . ?
C98 C99 1.390(4) . ?
C98 C103 1.516(4) . ?
C3 H3 0.9500 . ?
C143 H143 0.9500 . ?
C141 H141 0.9500 . ?
C60 H60 0.9500 . ?
C60 C59 1.328(3) . ?
C133 H133 1.0000 . ?
C133 C135 1.532(4) . ?
C133 C134 1.546(4) . ?
C101 H101 0.9500 . ?
C101 C100 1.379(4) . ?
C36 C35 1.390(4) . ?
C36 C40 1.515(4) . ?
C80 H80A 0.9800 . ?
C80 H80B 0.9800 . ?
C80 H80C 0.9800 . ?
C162 H16D 0.9800 . ?
C162 H16E 0.9800 . ?
C162 H16F 0.9800 . ?
C116 C121 1.511(4) . ?
C116 C117 1.392(3) . ?
C65 H65 0.9500 . ?
C65 C64 1.385(4) . ?
C109 H10A 0.9900 . ?
C109 H10B 0.9900 . ?
C109 C110 1.503(3) . ?
C99 H99 0.9500 . ?
C99 C100 1.367(4) . ?
C46 H46 0.9500 . ?
C46 C47 1.383(4) . ?
C76 H76 0.9500 . ?
C76 C77 1.382(4) . ?
C28 H28 1.0000 . ?
C28 C29 1.525(4) . ?
C28 C30 1.520(4) . ?
C64 H64 0.9500 . ?
C33 H33 0.9500 . ?
C33 C34 1.376(4) . ?
C67 H67 1.0000 . ?
C67 C69 1.529(4) . ?
C67 C68 1.525(4) . ?
C35 H35 0.9500 . ?
C35 C34 1.375(4) . ?
C51 H51A 0.9800 . ?
C51 H51B 0.9800 . ?
C51 H51C 0.9800 . ?
C77 H77 0.9500 . ?
C70 H70 1.0000 . ?
C70 C71 1.522(4) . ?
C70 C72 1.527(3) . ?
C16 H16 1.0000 . ?
C16 C17 1.528(4) . ?
C16 C18 1.536(4) . ?
C137 H13A 0.9800 . ?
C137 H13B 0.9800 . ?
C137 H13C 0.9800 . ?
C148 H148 1.0000 . ?
C148 C149 1.525(4) . ?
C148 C150 1.519(4) . ?
C34 H34 0.9500 . ?
C69 H69A 0.9800 . ?
C69 H69B 0.9800 . ?
C69 H69C 0.9800 . ?
C100 H100 0.9500 . ?
C120 C119 1.386(4) . ?
C120 C124 1.537(4) . ?
C47 H47 0.9500 . ?
C59 H59 0.9500 . ?
C93 H93A 0.9800 . ?
C93 H93B 0.9800 . ?
C93 H93C 0.9800 . ?
C52 H52 1.0000 . ?
C52 C53 1.524(4) . ?
C52 C54 1.531(4) . ?
C40 H40 1.0000 . ?
C40 C42 1.520(4) . ?
C40 C41 1.528(4) . ?
C110 H11A 0.9900 . ?
C110 H11B 0.9900 . ?
C83 H83A 0.9800 . ?
C83 H83B 0.9800 . ?
C83 H83C 0.9800 . ?
C119 H119 0.9500 . ?
C13 H13 1.0000 . ?
C13 C15 1.527(4) . ?
C13 C14 1.535(4) . ?
C81 H81A 0.9800 . ?
C81 H81B 0.9800 . ?
C81 H81C 0.9800 . ?
C92 H92A 0.9800 . ?
C92 H92B 0.9800 . ?
C92 H92C 0.9800 . ?
C26 H26A 0.9800 . ?
C26 H26B 0.9800 . ?
C26 H26C 0.9800 . ?
C96 H96A 0.9800 . ?
C96 H96B 0.9800 . ?
C96 H96C 0.9800 . ?
C71 H71A 0.9800 . ?
C71 H71B 0.9800 . ?
C71 H71C 0.9800 . ?
C107 H10C 0.9800 . ?
C107 H10D 0.9800 . ?
C107 H10E 0.9800 . ?
C121 H121 1.0000 . ?
C121 C123 1.530(4) . ?
C121 C122 1.527(4) . ?
C117 H117 0.9500 . ?
C17 H17A 0.9800 . ?
C17 H17B 0.9800 . ?
C17 H17C 0.9800 . ?
C138 H13D 0.9800 . ?
C138 H13E 0.9800 . ?
C138 H13F 0.9800 . ?
C68 H68A 0.9800 . ?
C68 H68B 0.9800 . ?
C68 H68C 0.9800 . ?
C145 H145 1.0000 . ?
C145 C146 1.525(5) . ?
C145 C147 1.527(4) . ?
C159 H15D 0.9800 . ?
C159 H15E 0.9800 . ?
C159 H15F 0.9800 . ?
C84 H84A 0.9800 . ?
C84 H84B 0.9800 . ?
C84 H84C 0.9800 . ?
C95 H95A 0.9800 . ?
C95 H95B 0.9800 . ?
C95 H95C 0.9800 . ?
C158 H15G 0.9800 . ?
C158 H15H 0.9800 . ?
C158 H15I 0.9800 . ?
C135 H13G 0.9800 . ?
C135 H13H 0.9800 . ?
C135 H13I 0.9800 . ?
C42 H42A 0.9800 . ?
C42 H42B 0.9800 . ?
C42 H42C 0.9800 . ?
C72 H72A 0.9800 . ?
C72 H72B 0.9800 . ?
C72 H72C 0.9800 . ?
C37 H37 1.0000 . ?
C37 C38 1.60(4) . ?
C37 C39 1.55(3) . ?
C103 H103 1.0000 . ?
C103 C104 1.500(4) . ?
C103 C105 1.530(5) . ?
C41 H41A 0.9800 . ?
C41 H41B 0.9800 . ?
C41 H41C 0.9800 . ?
C123 H12A 0.9800 . ?
C123 H12B 0.9800 . ?
C123 H12C 0.9800 . ?
C27 H27A 0.9800 . ?
C27 H27B 0.9800 . ?
C27 H27C 0.9800 . ?
C149 H14D 0.9800 . ?
C149 H14E 0.9800 . ?
C149 H14F 0.9800 . ?
C122 H12D 0.9800 . ?
C122 H12E 0.9800 . ?
C122 H12F 0.9800 . ?
C134 H13J 0.9800 . ?
C134 H13K 0.9800 . ?
C134 H13L 0.9800 . ?
C53 H53A 0.9800 . ?
C53 H53B 0.9800 . ?
C53 H53C 0.9800 . ?
C18 H18A 0.9800 . ?
C18 H18B 0.9800 . ?
C18 H18C 0.9800 . ?
C15 H15A 0.9800 . ?
C15 H15B 0.9800 . ?
C15 H15C 0.9800 . ?
C29 H29A 0.9800 . ?
C29 H29B 0.9800 . ?
C29 H29C 0.9800 . ?
C108 H10F 0.9800 . ?
C108 H10G 0.9800 . ?
C108 H10H 0.9800 . ?
C54 H54A 0.9800 . ?
C54 H54B 0.9800 . ?
C54 H54C 0.9800 . ?
C150 H15J 0.9800 . ?
C150 H15K 0.9800 . ?
C150 H15L 0.9800 . ?
C30 H30A 0.9800 . ?
C30 H30B 0.9800 . ?
C30 H30C 0.9800 . ?
C146 H14G 0.9800 . ?
C146 H14H 0.9800 . ?
C146 H14I 0.9800 . ?
C124 H124 1.0000 . ?
C124 C125 1.535(6) . ?
C124 C126 1.519(5) . ?
C104 H10I 0.9800 . ?
C104 H10J 0.9800 . ?
C104 H10K 0.9800 . ?
C147 H14J 0.9800 . ?
C147 H14K 0.9800 . ?
C147 H14L 0.9800 . ?
C14 H14A 0.9800 . ?
C14 H14B 0.9800 . ?
C14 H14C 0.9800 . ?
C125 H12G 0.9800 . ?
C125 H12H 0.9800 . ?
C125 H12I 0.9800 . ?
C105 H10L 0.9800 . ?
C105 H10M 0.9800 . ?
C105 H10N 0.9800 . ?
C38 H38A 0.9800 . ?
C38 H38B 0.9800 . ?
C38 H38C 0.9800 . ?
C126 H12J 0.9800 . ?
C126 H12K 0.9800 . ?
C126 H12L 0.9800 . ?
C39 H39A 0.9800 . ?
C39 H39B 0.9800 . ?
C39 H39C 0.9800 . ?
C37A H37A 1.0000 . ?
C37A C39A 1.490(14) . ?
C37A C38A 1.529(13) . ?
C39A H39D 0.9800 . ?
C39A H39E 0.9800 . ?
C39A H39F 0.9800 . ?
C38A H38D 0.9800 . ?
C38A H38E 0.9800 . ?
C38A H38F 0.9800 . ?

loop_
_geom_torsion_atom_site_label_1
_geom_torsion_atom_site_label_2
_geom_torsion_atom_site_label_3
_geom_torsion_atom_site_label_4
_geom_torsion
_geom_torsion_site_symmetry_1
_geom_torsion_site_symmetry_2
_geom_torsion_site_symmetry_3
_geom_torsion_site_symmetry_4
_geom_torsion_publ_flag
Sn3 O3 B7 N14 -112.0(2) . . . . ?
Sn3 O3 B7 N13 69.8(3) . . . . ?
Sn1 O1 B1 N2 -123.3(2) . . . . ?
Sn1 O1 B1 N1 58.8(3) . . . . ?
Sn2 O2 B4 N7 127.8(2) . . . . ?
Sn2 O2 B4 N8 -55.1(3) . . . . ?
N9 C73 C74 C75 178.9(2) . . . . ?
N9 C73 C74 C79 -0.8(3) . . . . ?
N9 C73 C78 C82 -4.7(3) . . . . ?
N9 C73 C78 C77 179.5(2) . . . . ?
N6 C31 C32 C33 -179.0(2) . . . . ?
N6 C31 C32 C37 2.8(12) . . . . ?
N6 C31 C32 C37A -1.8(6) . . . . ?
N6 C31 C36 C35 179.1(2) . . . . ?
N6 C31 C36 C40 -0.4(3) . . . . ?
N6 C6 C5 N5 -0.8(3) . . . . ?
N5 C43 C44 C49 -0.6(3) . . . . ?
N5 C43 C44 C45 179.9(2) . . . . ?
N5 C43 C48 C47 -178.5(2) . . . . ?
N5 C43 C48 C52 5.8(4) . . . . ?
N7 C55 C56 N8 -34.0(2) . . . . ?
N10 C57 C58 N9 -0.5(3) . . . . ?
N10 C61 C62 C63 176.3(2) . . . . ?
N10 C61 C62 C67 -3.4(3) . . . . ?
N10 C61 C66 C65 -177.2(2) . . . . ?
N10 C61 C66 C70 0.4(3) . . . . ?
N15 C111 C112 N16 -0.8(3) . . . . ?
N11 C85 C90 C89 -176.8(2) . . . . ?
N11 C85 C90 C94 -1.2(3) . . . . ?
N11 C60 C59 N12 -0.2(3) . . . . ?
N14 C109 C110 N13 29.7(3) . . . . ?
N17 C151 C156 C155 -180.0(2) . . . . ?
N17 C151 C156 C160 -1.1(3) . . . . ?
N17 C151 C152 C153 -179.0(2) . . . . ?
N17 C151 C152 C157 5.2(3) . . . . ?
N4 C19 C20 C21 -175.6(2) . . . . ?
N4 C19 C20 C25 5.1(3) . . . . ?
N4 C19 C24 C23 174.9(2) . . . . ?
N4 C19 C24 C28 -7.9(3) . . . . ?
N4 C4 C3 N3 -0.4(3) . . . . ?
N18 C114 C113 N17 -0.7(3) . . . . ?
N18 C139 C144 C143 -172.2(2) . . . . ?
N18 C139 C144 C148 7.4(3) . . . . ?
N18 C139 C140 C141 173.8(2) . . . . ?
N18 C139 C140 C145 -7.2(4) . . . . ?
N1 C2 C1 N2 33.7(2) . . . . ?
N3 C7 C8 C9 176.8(2) . . . . ?
N3 C7 C8 C13 -1.1(3) . . . . ?
N12 C97 C102 C106 3.7(3) . . . . ?
N12 C97 C102 C101 -177.9(2) . . . . ?
N12 C97 C98 C99 177.5(2) . . . . ?
N12 C97 C98 C103 -6.1(4) . . . . ?
N16 C115 C116 C121 -0.6(4) . . . . ?
N16 C115 C116 C117 178.8(2) . . . . ?
N16 C115 C120 C119 -178.5(2) . . . . ?
N16 C115 C120 C124 -0.7(4) . . . . ?
C43 N5 C5 C6 166.6(2) . . . . ?
C43 N5 B2 N6 -164.5(2) . . . . ?
C43 N5 B2 N2 14.9(4) . . . . ?
C43 C44 C49 C50 136.5(2) . . . . ?
C43 C44 C49 C51 -100.6(3) . . . . ?
C43 C44 C45 C46 -1.3(4) . . . . ?
C43 C48 C47 C46 -1.7(4) . . . . ?
C43 C48 C52 C53 -135.6(3) . . . . ?
C43 C48 C52 C54 101.0(3) . . . . ?
C86 C85 C90 C89 -0.7(3) . . . . ?
C86 C85 C90 C94 175.0(2) . . . . ?
C86 C87 C88 C89 -0.6(4) . . . . ?
C73 N9 C58 C57 -166.3(2) . . . . ?
C73 N9 B6 N7 -12.4(4) . . . . ?
C73 N9 B6 N10 165.1(2) . . . . ?
C73 C74 C75 C76 1.6(4) . . . . ?
C73 C74 C79 C80 -127.1(2) . . . . ?
C73 C74 C79 C81 109.4(3) . . . . ?
C73 C78 C82 C83 136.4(2) . . . . ?
C73 C78 C82 C84 -99.4(3) . . . . ?
C73 C78 C77 C76 1.7(4) . . . . ?
C128 C129 C130 C131 0.8(4) . . . . ?
C132 C131 C130 C129 0.5(4) . . . . ?
C85 N11 C60 C59 -176.5(2) . . . . ?
C85 N11 B5 N8 1.6(4) . . . . ?
C85 N11 B5 N12 176.0(2) . . . . ?
C85 C86 C87 C88 0.3(4) . . . . ?
C85 C86 C91 C93 101.5(3) . . . . ?
C85 C86 C91 C92 -136.8(2) . . . . ?
C85 C90 C89 C88 0.4(4) . . . . ?
C85 C90 C94 C96 -82.2(3) . . . . ?
C85 C90 C94 C95 152.5(2) . . . . ?
C151 N17 C113 C114 163.8(2) . . . . ?
C151 N17 B8 N14 15.1(4) . . . . ?
C151 N17 B8 N18 -162.6(2) . . . . ?
C151 C156 C155 C154 -0.8(3) . . . . ?
C151 C156 C160 C161 -95.0(3) . . . . ?
C151 C156 C160 C162 142.4(2) . . . . ?
C151 C152 C153 C154 -1.3(4) . . . . ?
C151 C152 C157 C159 -137.3(3) . . . . ?
C151 C152 C157 C158 100.3(3) . . . . ?
C127 N15 C111 C112 -166.3(2) . . . . ?
C127 N15 B9 N13 -22.1(4) . . . . ?
C127 N15 B9 N16 162.8(2) . . . . ?
C127 C128 C129 C130 -1.2(4) . . . . ?
C127 C128 C133 C135 152.2(2) . . . . ?
C127 C128 C133 C134 -86.2(3) . . . . ?
C127 C132 C131 C130 -1.2(4) . . . . ?
C127 C132 C136 C137 -124.6(2) . . . . ?
C127 C132 C136 C138 112.1(2) . . . . ?
C129 C128 C127 N15 -173.5(2) . . . . ?
C129 C128 C127 C132 0.5(3) . . . . ?
C129 C128 C133 C135 -31.5(3) . . . . ?
C129 C128 C133 C134 90.1(3) . . . . ?
C156 C151 C152 C153 1.1(3) . . . . ?
C156 C151 C152 C157 -174.6(2) . . . . ?
C156 C155 C154 C153 0.6(4) . . . . ?
C19 N4 C4 C3 178.3(2) . . . . ?
C19 N4 B3 N1 6.3(4) . . . . ?
C19 N4 B3 N3 -177.5(2) . . . . ?
C19 C20 C21 C22 0.2(3) . . . . ?
C19 C20 C25 C26 145.1(2) . . . . ?
C19 C20 C25 C27 -89.5(3) . . . . ?
C19 C24 C23 C22 1.3(4) . . . . ?
C19 C24 C28 C29 -109.2(3) . . . . ?
C19 C24 C28 C30 127.7(3) . . . . ?
C44 C43 C48 C47 2.5(4) . . . . ?
C44 C43 C48 C52 -173.3(2) . . . . ?
C44 C45 C46 C47 2.1(4) . . . . ?
C74 C73 C78 C82 174.4(2) . . . . ?
C74 C73 C78 C77 -1.4(4) . . . . ?
C74 C75 C76 C77 -1.3(4) . . . . ?
C20 C19 C24 C23 -2.6(3) . . . . ?
C20 C19 C24 C28 174.6(2) . . . . ?
C20 C21 C22 C23 -1.5(4) . . . . ?
C114 N18 C139 C144 -100.1(3) . . . . ?
C114 N18 C139 C140 83.1(3) . . . . ?
C114 N18 B8 N14 -177.0(2) . . . . ?
C114 N18 B8 N17 0.6(3) . . . . ?
C21 C20 C25 C26 -34.3(3) . . . . ?
C21 C20 C25 C27 91.2(3) . . . . ?
C21 C22 C23 C24 0.8(4) . . . . ?
C139 N18 C114 C113 -178.3(2) . . . . ?
C139 N18 B8 N14 1.1(4) . . . . ?
C139 N18 B8 N17 178.8(2) . . . . ?
C139 C144 C143 C142 -2.3(4) . . . . ?
C139 C144 C148 C149 138.1(3) . . . . ?
C139 C144 C148 C150 -97.8(3) . . . . ?
C139 C140 C141 C142 -0.9(4) . . . . ?
C139 C140 C145 C146 129.7(3) . . . . ?
C139 C140 C145 C147 -106.7(3) . . . . ?
C78 C73 C74 C75 -0.2(3) . . . . ?
C78 C73 C74 C79 -179.9(2) . . . . ?
C12 C7 C8 C9 2.8(4) . . . . ?
C12 C7 C8 C13 -175.0(2) . . . . ?
C57 N10 C61 C62 105.7(3) . . . . ?
C57 N10 C61 C66 -77.8(3) . . . . ?
C57 N10 B6 N9 -0.3(3) . . . . ?
C57 N10 B6 N7 177.3(2) . . . . ?
C2 N1 B1 O1 -163.8(2) . . . . ?
C2 N1 B1 N2 18.0(2) . . . . ?
C2 N1 B3 N4 -7.9(4) . . . . ?
C2 N1 B3 N3 176.9(2) . . . . ?
C131 C132 C127 N15 174.6(2) . . . . ?
C131 C132 C127 C128 0.7(3) . . . . ?
C131 C132 C136 C137 60.4(3) . . . . ?
C131 C132 C136 C138 -62.9(3) . . . . ?
C58 N9 C73 C74 -78.8(3) . . . . ?
C58 N9 C73 C78 100.3(3) . . . . ?
C58 N9 B6 N7 -177.5(2) . . . . ?
C58 N9 B6 N10 0.0(2) . . . . ?
C97 N12 C59 C60 171.6(2) . . . . ?
C97 N12 B5 N11 -170.1(2) . . . . ?
C97 N12 B5 N8 4.6(4) . . . . ?
C97 C102 C106 C107 -133.3(2) . . . . ?
C97 C102 C106 C108 104.0(3) . . . . ?
C97 C102 C101 C100 0.7(4) . . . . ?
C97 C98 C99 C100 0.0(4) . . . . ?
C97 C98 C103 C104 106.4(3) . . . . ?
C97 C98 C103 C105 -130.6(3) . . . . ?
C24 C19 C20 C21 1.9(3) . . . . ?
C24 C19 C20 C25 -177.4(2) . . . . ?
C31 N6 C6 C5 -177.0(2) . . . . ?
C31 N6 B2 N5 176.8(2) . . . . ?
C31 N6 B2 N2 -2.5(4) . . . . ?
C31 C32 C33 C34 -0.5(4) . . . . ?
C31 C32 C37 C38 149(2) . . . . ?
C31 C32 C37 C39 -95(2) . . . . ?
C31 C32 C37A C39A -123.1(7) . . . . ?
C31 C32 C37A C38A 112.4(8) . . . . ?
C31 C36 C35 C34 0.3(4) . . . . ?
C31 C36 C40 C42 148.6(2) . . . . ?
C31 C36 C40 C41 -86.7(3) . . . . ?
C155 C156 C160 C161 83.8(3) . . . . ?
C155 C156 C160 C162 -38.8(3) . . . . ?
C113 N17 C151 C156 83.6(3) . . . . ?
C113 N17 C151 C152 -96.2(3) . . . . ?
C113 N17 B8 N14 176.6(2) . . . . ?
C113 N17 B8 N18 -1.1(2) . . . . ?
C90 C89 C88 C87 0.3(4) . . . . ?
C61 N10 C57 C58 168.8(2) . . . . ?
C61 N10 B6 N9 -167.2(2) . . . . ?
C61 N10 B6 N7 10.4(4) . . . . ?
C61 C62 C63 C64 1.0(4) . . . . ?
C61 C62 C67 C69 -86.7(3) . . . . ?
C61 C62 C67 C68 149.9(2) . . . . ?
C61 C66 C65 C64 0.6(4) . . . . ?
C61 C66 C70 C71 -121.7(3) . . . . ?
C61 C66 C70 C72 114.2(3) . . . . ?
C7 N3 C3 C4 178.3(2) . . . . ?
C7 N3 B3 N4 -177.6(2) . . . . ?
C7 N3 B3 N1 -1.5(4) . . . . ?
C7 C12 C11 C10 -0.6(4) . . . . ?
C7 C12 C16 C17 133.6(3) . . . . ?
C7 C12 C16 C18 -103.9(3) . . . . ?
C7 C8 C9 C10 -2.1(4) . . . . ?
C7 C8 C13 C15 78.6(3) . . . . ?
C7 C8 C13 C14 -156.3(3) . . . . ?
C152 C151 C156 C155 -0.1(3) . . . . ?
C152 C151 C156 C160 178.7(2) . . . . ?
C152 C153 C154 C155 0.5(4) . . . . ?
C75 C74 C79 C80 53.2(3) . . . . ?
C75 C74 C79 C81 -70.3(3) . . . . ?
C75 C76 C77 C78 -0.4(4) . . . . ?
C160 C156 C155 C154 -179.6(2) . . . . ?
C6 N6 C31 C32 -86.7(3) . . . . ?
C6 N6 C31 C36 93.3(3) . . . . ?
C6 N6 B2 N5 -1.2(3) . . . . ?
C6 N6 B2 N2 179.5(2) . . . . ?
C11 C12 C7 N3 -175.4(2) . . . . ?
C11 C12 C7 C8 -1.5(4) . . . . ?
C11 C12 C16 C17 -49.5(3) . . . . ?
C11 C12 C16 C18 73.0(3) . . . . ?
C11 C10 C9 C8 0.0(4) . . . . ?
C153 C152 C157 C159 47.0(3) . . . . ?
C153 C152 C157 C158 -75.4(3) . . . . ?
C87 C86 C85 N11 176.5(2) . . . . ?
C87 C86 C85 C90 0.4(3) . . . . ?
C87 C86 C91 C93 -73.7(3) . . . . ?
C87 C86 C91 C92 48.1(3) . . . . ?
C144 C139 C140 C141 -3.0(4) . . . . ?
C144 C139 C140 C145 176.1(2) . . . . ?
C62 C61 C66 C65 -0.7(3) . . . . ?
C62 C61 C66 C70 176.9(2) . . . . ?
C62 C63 C64 C65 -1.1(4) . . . . ?
C102 C97 C98 C99 -0.5(4) . . . . ?
C102 C97 C98 C103 175.8(2) . . . . ?
C102 C101 C100 C99 -1.3(4) . . . . ?
C79 C74 C75 C76 -178.7(2) . . . . ?
C66 C61 C62 C63 -0.1(3) . . . . ?
C66 C61 C62 C67 -179.8(2) . . . . ?
C66 C65 C64 C63 0.3(4) . . . . ?
C9 C10 C11 C12 1.4(4) . . . . ?
C9 C8 C13 C15 -99.2(3) . . . . ?
C9 C8 C13 C14 25.9(4) . . . . ?
C1 N2 B2 N6 18.7(4) . . . . ?
C1 N2 B2 N5 -160.5(2) . . . . ?
C1 N2 B1 O1 -174.9(2) . . . . ?
C1 N2 B1 N1 3.4(2) . . . . ?
C4 N4 C19 C20 98.7(3) . . . . ?
C4 N4 C19 C24 -78.9(3) . . . . ?
C4 N4 B3 N1 -175.7(2) . . . . ?
C4 N4 B3 N3 0.5(3) . . . . ?
C111 N15 C127 C128 84.5(3) . . . . ?
C111 N15 C127 C132 -89.5(3) . . . . ?
C111 N15 B9 N13 171.5(3) . . . . ?
C111 N15 B9 N16 -3.5(3) . . . . ?
C48 C43 C44 C49 178.5(2) . . . . ?
C48 C43 C44 C45 -1.1(3) . . . . ?
C115 N16 C112 C111 176.2(2) . . . . ?
C115 N16 B9 N15 -174.3(2) . . . . ?
C115 N16 B9 N13 10.5(4) . . . . ?
C115 C116 C121 C123 136.1(3) . . . . ?
C115 C116 C121 C122 -99.5(3) . . . . ?
C115 C116 C117 C118 -0.6(4) . . . . ?
C115 C120 C119 C118 -0.1(4) . . . . ?
C115 C120 C124 C125 -143.9(3) . . . . ?
C115 C120 C124 C126 93.1(3) . . . . ?
C63 C62 C67 C69 93.6(3) . . . . ?
C63 C62 C67 C68 -29.8(3) . . . . ?
C89 C90 C94 C96 93.4(3) . . . . ?
C89 C90 C94 C95 -31.9(3) . . . . ?
C49 C44 C45 C46 179.2(2) . . . . ?
C91 C86 C85 N11 1.3(3) . . . . ?
C91 C86 C85 C90 -174.8(2) . . . . ?
C91 C86 C87 C88 175.7(2) . . . . ?
C55 N7 B6 N9 162.3(2) . . . . ?
C55 N7 B6 N10 -14.7(4) . . . . ?
C55 N7 B4 O2 171.3(2) . . . . ?
C55 N7 B4 N8 -6.2(3) . . . . ?
C32 C31 C36 C35 -0.9(4) . . . . ?
C32 C31 C36 C40 179.6(2) . . . . ?
C32 C33 C34 C35 0.0(5) . . . . ?
C45 C44 C49 C50 -44.0(3) . . . . ?
C45 C44 C49 C51 79.0(3) . . . . ?
C45 C46 C47 C48 -0.6(4) . . . . ?
C56 N8 B4 O2 167.2(2) . . . . ?
C56 N8 B4 N7 -15.4(2) . . . . ?
C56 N8 B5 N11 174.7(2) . . . . ?
C56 N8 B5 N12 1.4(4) . . . . ?
C136 C132 C127 N15 -0.5(3) . . . . ?
C136 C132 C127 C128 -174.3(2) . . . . ?
C136 C132 C131 C130 174.0(2) . . . . ?
C82 C78 C77 C76 -174.2(2) . . . . ?
C5 N5 C43 C44 78.9(3) . . . . ?
C5 N5 C43 C48 -100.2(3) . . . . ?
C5 N5 B2 N6 0.7(3) . . . . ?
C5 N5 B2 N2 -179.9(2) . . . . ?
C106 C102 C101 C100 179.2(2) . . . . ?
C157 C152 C153 C154 174.6(2) . . . . ?
C140 C139 C144 C143 4.5(4) . . . . ?
C140 C139 C144 C148 -175.9(2) . . . . ?
C94 C90 C89 C88 -175.3(2) . . . . ?
C112 N16 C115 C116 81.8(3) . . . . ?
C112 N16 C115 C120 -100.1(3) . . . . ?
C112 N16 B9 N15 3.1(3) . . . . ?
C112 N16 B9 N13 -172.1(2) . . . . ?
C25 C20 C21 C22 179.5(2) . . . . ?
C23 C24 C28 C29 68.0(3) . . . . ?
C23 C24 C28 C30 -55.1(3) . . . . ?
C98 C97 C102 C106 -178.3(2) . . . . ?
C98 C97 C102 C101 0.2(3) . . . . ?
C98 C99 C100 C101 0.9(4) . . . . ?
C3 N3 C7 C12 64.2(3) . . . . ?
C3 N3 C7 C8 -109.9(3) . . . . ?
C3 N3 B3 N4 -0.8(2) . . . . ?
C3 N3 B3 N1 175.3(2) . . . . ?
C143 C144 C148 C149 -42.3(3) . . . . ?
C143 C144 C148 C150 81.8(3) . . . . ?
C143 C142 C141 C140 3.1(4) . . . . ?
C141 C140 C145 C146 -51.3(4) . . . . ?
C141 C140 C145 C147 72.3(3) . . . . ?
C141 C142 C143 C144 -1.4(4) . . . . ?
C60 N11 C85 C86 -64.5(3) . . . . ?
C60 N11 C85 C90 111.7(2) . . . . ?
C60 N11 B5 N8 -172.9(2) . . . . ?
C60 N11 B5 N12 1.5(2) . . . . ?
C133 C128 C127 N15 2.9(3) . . . . ?
C133 C128 C127 C132 176.8(2) . . . . ?
C133 C128 C129 C130 -177.7(2) . . . . ?
C101 C102 C106 C107 48.3(3) . . . . ?
C101 C102 C106 C108 -74.4(3) . . . . ?
C36 C31 C32 C33 1.0(4) . . . . ?
C36 C31 C32 C37 -177.3(12) . . . . ?
C36 C31 C32 C37A 178.2(5) . . . . ?
C36 C35 C34 C33 0.2(4) . . . . ?
C116 C115 C120 C119 -0.4(4) . . . . ?
C116 C115 C120 C124 177.4(3) . . . . ?
C65 C66 C70 C71 55.8(3) . . . . ?
C65 C66 C70 C72 -68.3(3) . . . . ?
C109 N14 B7 O3 -177.8(2) . . . . ?
C109 N14 B7 N13 0.6(3) . . . . ?
C109 N14 B8 N17 -153.2(2) . . . . ?
C109 N14 B8 N18 23.8(4) . . . . ?
C99 C98 C103 C104 -77.3(4) . . . . ?
C99 C98 C103 C105 45.7(4) . . . . ?
C28 C24 C23 C22 -176.0(2) . . . . ?
C33 C32 C37 C38 -29(3) . . . . ?
C33 C32 C37 C39 87(2) . . . . ?
C33 C32 C37A C39A 54.1(9) . . . . ?
C33 C32 C37A C38A -70.4(9) . . . . ?
C67 C62 C63 C64 -179.3(2) . . . . ?
C35 C36 C40 C42 -30.8(4) . . . . ?
C35 C36 C40 C41 93.8(3) . . . . ?
C77 C78 C82 C83 -47.8(3) . . . . ?
C77 C78 C82 C84 76.4(3) . . . . ?
C70 C66 C65 C64 -177.0(2) . . . . ?
C16 C12 C7 N3 1.4(4) . . . . ?
C16 C12 C7 C8 175.3(2) . . . . ?
C16 C12 C11 C10 -177.6(3) . . . . ?
C148 C144 C143 C142 178.1(2) . . . . ?
C120 C115 C116 C121 -178.7(2) . . . . ?
C120 C115 C116 C117 0.7(4) . . . . ?
C47 C48 C52 C53 48.7(4) . . . . ?
C47 C48 C52 C54 -74.6(3) . . . . ?
C59 N12 C97 C102 93.0(3) . . . . ?
C59 N12 C97 C98 -85.0(3) . . . . ?
C59 N12 B5 N11 -1.6(3) . . . . ?
C59 N12 B5 N8 173.0(2) . . . . ?
B6 N9 C73 C74 117.7(3) . . . . ?
B6 N9 C73 C78 -63.2(3) . . . . ?
B6 N9 C58 C57 0.3(3) . . . . ?
B6 N7 C55 C56 -164.4(2) . . . . ?
B6 N7 B4 O2 2.0(4) . . . . ?
B6 N7 B4 N8 -175.5(2) . . . . ?
B6 N10 C57 C58 0.5(3) . . . . ?
B6 N10 C61 C62 -88.8(3) . . . . ?
B6 N10 C61 C66 87.7(3) . . . . ?
B2 N6 C31 C32 95.5(3) . . . . ?
B2 N6 C31 C36 -84.5(3) . . . . ?
B2 N6 C6 C5 1.3(3) . . . . ?
B2 N5 C43 C44 -117.6(3) . . . . ?
B2 N5 C43 C48 63.3(3) . . . . ?
B2 N5 C5 C6 0.1(3) . . . . ?
B2 N2 C1 C2 169.2(2) . . . . ?
B2 N2 B1 O1 -8.6(4) . . . . ?
B2 N2 B1 N1 169.7(2) . . . . ?
C52 C48 C47 C46 174.2(3) . . . . ?
C40 C36 C35 C34 179.8(3) . . . . ?
B7 N14 C109 C110 -18.9(3) . . . . ?
B7 N14 B8 N17 45.0(4) . . . . ?
B7 N14 B8 N18 -137.9(3) . . . . ?
B7 N13 C110 C109 -29.3(3) . . . . ?
B7 N13 B9 N15 -21.6(4) . . . . ?
B7 N13 B9 N16 152.4(3) . . . . ?
C110 N13 B7 O3 -163.5(2) . . . . ?
C110 N13 B7 N14 18.1(3) . . . . ?
C110 N13 B9 N15 174.0(2) . . . . ?
C110 N13 B9 N16 -12.0(4) . . . . ?
C119 C118 C117 C116 0.1(4) . . . . ?
C119 C120 C124 C125 33.8(4) . . . . ?
C119 C120 C124 C126 -89.2(4) . . . . ?
B8 N14 C109 C110 175.5(2) . . . . ?
B8 N14 B7 O3 -14.2(4) . . . . ?
B8 N14 B7 N13 164.2(2) . . . . ?
B8 N17 C151 C156 -117.1(3) . . . . ?
B8 N17 C151 C152 63.1(3) . . . . ?
B8 N17 C113 C114 1.1(3) . . . . ?
B8 N18 C114 C113 0.0(3) . . . . ?
B8 N18 C139 C144 82.0(3) . . . . ?
B8 N18 C139 C140 -94.8(3) . . . . ?
C13 C8 C9 C10 175.8(3) . . . . ?
B4 N7 C55 C56 24.8(2) . . . . ?
B4 N7 B6 N9 -29.6(4) . . . . ?
B4 N7 B6 N10 153.4(2) . . . . ?
B4 N8 C56 C55 30.3(2) . . . . ?
B4 N8 B5 N11 -4.2(4) . . . . ?
B4 N8 B5 N12 -177.4(2) . . . . ?
C121 C116 C117 C118 178.9(3) . . . . ?
C117 C118 C119 C120 0.3(4) . . . . ?
C117 C116 C121 C123 -43.3(4) . . . . ?
C117 C116 C121 C122 81.1(3) . . . . ?
B1 N2 C1 C2 -22.9(2) . . . . ?
B1 N2 B2 N6 -146.0(2) . . . . ?
B1 N2 B2 N5 34.8(4) . . . . ?
B1 N1 C2 C1 -31.6(2) . . . . ?
B1 N1 B3 N4 170.3(2) . . . . ?
B1 N1 B3 N3 -4.9(4) . . . . ?
C145 C140 C141 C142 -180.0(3) . . . . ?
C37 C32 C33 C34 177.5(13) . . . . ?
B9 N15 C127 C128 -81.1(3) . . . . ?
B9 N15 C127 C132 104.9(3) . . . . ?
B9 N15 C111 C112 2.8(3) . . . . ?
B9 N13 B7 O3 30.1(4) . . . . ?
B9 N13 B7 N14 -148.3(2) . . . . ?
B9 N13 C110 C109 138.8(2) . . . . ?
B9 N16 C115 C116 -101.1(3) . . . . ?
B9 N16 C115 C120 77.0(3) . . . . ?
B9 N16 C112 C111 -1.6(3) . . . . ?
C103 C98 C99 C100 -176.4(3) . . . . ?
B3 N4 C19 C20 -83.4(3) . . . . ?
B3 N4 C19 C24 99.0(3) . . . . ?
B3 N4 C4 C3 -0.1(3) . . . . ?
B3 N1 C2 C1 147.1(2) . . . . ?
B3 N1 B1 O1 17.8(4) . . . . ?
B3 N1 B1 N2 -160.4(2) . . . . ?
B3 N3 C7 C12 -119.2(3) . . . . ?
B3 N3 C7 C8 66.8(4) . . . . ?
B3 N3 C3 C4 0.8(3) . . . . ?
B5 N11 C85 C86 121.4(3) . . . . ?
B5 N11 C85 C90 -62.4(3) . . . . ?
B5 N11 C60 C59 -0.9(3) . . . . ?
B5 N8 C56 C55 -148.8(2) . . . . ?
B5 N8 B4 O2 -13.8(4) . . . . ?
B5 N8 B4 N7 163.6(2) . . . . ?
B5 N12 C97 C102 -99.4(3) . . . . ?
B5 N12 C97 C98 82.5(3) . . . . ?
B5 N12 C59 C60 1.2(3) . . . . ?
C124 C120 C119 C118 -177.9(3) . . . . ?
C37A C32 C33 C34 -177.9(5) . . . . ?

loop_
_exptl_oxdiff_crystal_face_indexfrac_h
_exptl_oxdiff_crystal_face_indexfrac_k
_exptl_oxdiff_crystal_face_indexfrac_l
_exptl_oxdiff_crystal_face_x
_exptl_oxdiff_crystal_face_y
_exptl_oxdiff_crystal_face_z
-9.9666 -4.4861 -40.6797 0.1940 0.8113 0.5516
-20.3351 19.9248 -0.4926 0.1435 0.5972 -0.7891
5.1633 9.0616 40.1918 -0.1590 -0.6654 -0.7293
21.7311 -17.9903 9.8967 -0.1820 -0.7584 0.6259
-12.1664 -21.7435 9.8338 0.5838 -0.4480 0.6771
16.6918 -16.2314 -32.2584 -0.1832 0.1397 0.9731
25.7157 12.9822 -34.2206 -0.7917 0.6069 -0.0694
12.2474 21.7234 -9.9665 -0.5855 0.4493 -0.6748
-8.7426 20.3002 21.7030 -0.0623 0.0485 -0.9969
-23.7218 9.7617 40.4236 0.4388 -0.3357 -0.8335
-28.1462 -7.6420 40.1306 0.7785 -0.5966 -0.1952
-31.7573 -15.4047 15.2824 0.9163 -0.2197 0.3350
-31.5058 9.6661 34.7319 0.5927 -0.1415 -0.7929
27.5169 13.9687 13.4331 -0.7508 -0.3110 -0.5828
41.8660 -6.2540 -12.5222 -0.8157 -0.3387 0.4689
-27.7221 -13.8819 -13.3044 0.7541 0.3123 0.5777
-41.3315 -3.7692 0.4478 0.9234 0.3830 0.0271
5.9800 -19.6911 -24.3131 0.1066 0.0434 0.9933
-36.3193 12.0198 18.7649 0.6294 0.2616 -0.7317
